data_4079405
loop_
_publ_author_name
'Manzini, Simone'
'Urbina Blanco, C\'esar A.'
'Slawin, Alexandra M. Z.'
'Nolan, Steven P.'

_publ_section_title
;
 Effect of Ligand Bulk in Ruthenium-Catalyzed Olefin Metathesis: IPr* vs
 IPr
;
_journal_issue 18
_journal_name_full Organometallics
_journal_page_first 6514
_journal_paper_doi 10.1021/om300719t
_journal_volume 31
_journal_year 2012
_chemical_formula_moiety 'C138 H117 Cl2 N2 P Ru'
_chemical_formula_sum 'C138 H117 Cl2 N2 P Ru'
_chemical_formula_weight 2006.41
_space_group_IT_number 14
_symmetry_cell_setting monoclinic
_symmetry_Int_Tables_number 14
_symmetry_space_group_name_Hall '-P 2ybc'
_symmetry_space_group_name_H-M 'P 1 21/c 1'
_atom_sites_solution_hydrogens geom
_atom_sites_solution_primary direct
_atom_sites_solution_secondary difmap
_cell_angle_alpha 90.0000
_cell_angle_beta 96.721(7)
_cell_angle_gamma 90.0000
_cell_formula_units_Z 4
_cell_length_a 14.205(5)
_cell_length_b 13.076(5)
_cell_length_c 56.49(2)
_cell_measurement_reflns_used 17960
_cell_measurement_temperature 173
_cell_measurement_theta_max 25.35
_cell_measurement_theta_min 2.19
_cell_volume 10421(7)
_computing_cell_refinement 'CrystalClear-SM Expert 2.0 rc13'
_computing_data_collection 'CrystalClear-SM Expert 2.0 rc13 (Rigaku, 2009)'
_computing_data_reduction 'CrystalClear-SM Expert 2.0 rc13'
_computing_molecular_graphics 'CrystalStructure 4.0'
_computing_publication_material 'CrystalStructure 4.0 (Rigaku, 2010)'
_computing_structure_refinement 'SHELXL97 (Sheldrick, 2008)'
_computing_structure_solution SIR97
_diffrn_ambient_temperature 173
_diffrn_detector_area_resol_mean 29.257
_diffrn_measured_fraction_theta_full 0.975
_diffrn_measured_fraction_theta_max 0.975
_diffrn_measurement_device_type 'Rigaku Saturn70'
_diffrn_measurement_method \w
_diffrn_radiation_type 'Mo K\a'
_diffrn_radiation_wavelength 0.71075
_diffrn_reflns_av_R_equivalents 0.2597
_diffrn_reflns_limit_h_max 17
_diffrn_reflns_limit_h_min -16
_diffrn_reflns_limit_k_max 15
_diffrn_reflns_limit_k_min -14
_diffrn_reflns_limit_l_max 68
_diffrn_reflns_limit_l_min -68
_diffrn_reflns_number 87730
_diffrn_reflns_theta_full 25.42
_diffrn_reflns_theta_max 25.42
_diffrn_standards_number 0
_exptl_absorpt_coefficient_mu 0.273
_exptl_absorpt_correction_T_max 0.997
_exptl_absorpt_correction_T_min 0.434
_exptl_absorpt_correction_type multi-scan
_exptl_absorpt_process_details 'REQAB (Rigaku, 1998)'
_exptl_crystal_colour red
_exptl_crystal_density_diffrn 1.279
_exptl_crystal_density_method 'not measured'
_exptl_crystal_description platelet
_exptl_crystal_F_000 4208.00
_exptl_crystal_size_max 0.120
_exptl_crystal_size_mid 0.100
_exptl_crystal_size_min 0.010
_refine_diff_density_max 0.670
_refine_diff_density_min -0.580
_refine_ls_extinction_method none
_refine_ls_goodness_of_fit_ref 1.231
_refine_ls_hydrogen_treatment constr
_refine_ls_number_parameters 1297
_refine_ls_number_reflns 18758
_refine_ls_number_restraints 6
_refine_ls_R_factor_gt 0.1527
_refine_ls_shift/su_max 0.010
_refine_ls_structure_factor_coef Fsqd
_refine_ls_weighting_details 'w = 1/[\s^2^(Fo^2^)+(0.0644P)^2^+40.6793P] where P=(Fo^2^+2Fc^2^)/3'
_refine_ls_weighting_scheme calc
_refine_ls_wR_factor_ref 0.2984
_reflns_number_gt 11201
_reflns_number_total 18758
_reflns_threshold_expression F^2^>2.0\s(F^2^)
_cod_data_source_file om300719t_si_002.cif
_cod_data_source_block 1
_cod_original_cell_volume 10420(7)
_cod_database_code 4079405

loop_
_symmetry_equiv_pos_site_id
_symmetry_equiv_pos_as_xyz
1 +X,+Y,+Z
2 -X,1/2+Y,1/2-Z
3 -X,-Y,-Z
4 +X,1/2-Y,1/2+Z

loop_
_atom_site_label
_atom_site_type_symbol
_atom_site_fract_x
_atom_site_fract_y
_atom_site_fract_z
_atom_site_U_iso_or_equiv
_atom_site_adp_type
_atom_site_occupancy
_atom_site_symmetry_multiplicity
_atom_site_calc_flag
_atom_site_refinement_flags
Ru1 Ru -0.08412(6) 0.13233(6) 0.634611(14) 0.0318(3) Uani 1.0 4 d .
Cl1 Cl -0.18910(17) 0.24612(19) 0.61180(4) 0.0372(6) Uani 1.0 4 d .
Cl2 Cl -0.00683(19) -0.02052(19) 0.64690(4) 0.0423(7) Uani 1.0 4 d .
P1 P -0.21854(19) 0.0778(2) 0.65403(5) 0.0352(7) Uani 1.0 4 d .
N2 N 0.0194(5) 0.1245(6) 0.58974(13) 0.0279(17) Uani 1.0 4 d .
N5 N 0.0729(6) 0.2574(6) 0.60948(13) 0.0317(19) Uani 1.0 4 d .
C1 C 0.0162(8) 0.1736(8) 0.61093(15) 0.037(3) Uani 1.0 4 d .
C3 C 0.0746(7) 0.1765(8) 0.57509(16) 0.033(3) Uani 1.0 4 d .
C4 C 0.1088(7) 0.2602(8) 0.58777(16) 0.033(3) Uani 1.0 4 d .
C6 C -0.0200(7) 0.0239(7) 0.58329(15) 0.029(3) Uani 1.0 4 d .
C7 C -0.1112(7) 0.0171(8) 0.56995(15) 0.031(3) Uani 1.0 4 d .
C8 C -0.1489(7) -0.0823(8) 0.56528(16) 0.032(3) Uani 1.0 4 d .
C9 C -0.0995(7) -0.1677(8) 0.57330(17) 0.034(3) Uani 1.0 4 d .
C10 C -0.0074(7) -0.1599(7) 0.58442(17) 0.036(3) Uani 1.0 4 d .
C11 C 0.0330(7) -0.0639(7) 0.58926(16) 0.029(3) Uani 1.0 4 d .
C12 C -0.1608(7) 0.1105(7) 0.55866(16) 0.032(3) Uani 1.0 4 d .
C13 C -0.1148(7) 0.1529(7) 0.53753(16) 0.030(3) Uani 1.0 4 d .
C14 C -0.1427(7) 0.2503(7) 0.52922(16) 0.033(3) Uani 1.0 4 d .
C15 C -0.1084(7) 0.2898(8) 0.50914(17) 0.040(3) Uani 1.0 4 d .
C16 C -0.0449(7) 0.2367(8) 0.49686(17) 0.041(3) Uani 1.0 4 d .
C17 C -0.0160(7) 0.1417(8) 0.50568(16) 0.035(3) Uani 1.0 4 d .
C18 C -0.0508(7) 0.0992(8) 0.52606(16) 0.036(3) Uani 1.0 4 d .
C19 C -0.2676(6) 0.0902(7) 0.55136(17) 0.028(3) Uani 1.0 4 d .
C20 C -0.3297(7) 0.0884(7) 0.56820(17) 0.031(3) Uani 1.0 4 d .
C21 C -0.4244(7) 0.0694(7) 0.56234(18) 0.037(3) Uani 1.0 4 d .
C22 C -0.4598(8) 0.0512(8) 0.53920(18) 0.040(3) Uani 1.0 4 d .
C23 C -0.3998(8) 0.0544(8) 0.52181(19) 0.045(3) Uani 1.0 4 d .
C24 C -0.3030(8) 0.0732(8) 0.52775(16) 0.039(3) Uani 1.0 4 d .
C25 C -0.1443(8) -0.2732(7) 0.56922(18) 0.042(3) Uani 1.0 4 d .
C26 C 0.1393(7) -0.0557(8) 0.59707(17) 0.037(3) Uani 1.0 4 d .
C27 C 0.1883(7) -0.0244(7) 0.57582(16) 0.029(3) Uani 1.0 4 d .
C28 C 0.1586(8) -0.0555(8) 0.55267(18) 0.042(3) Uani 1.0 4 d .
C29 C 0.1998(8) -0.0203(8) 0.53342(19) 0.041(3) Uani 1.0 4 d .
C30 C 0.2746(8) 0.0487(9) 0.53670(18) 0.044(3) Uani 1.0 4 d .
C31 C 0.3072(7) 0.0790(8) 0.55960(19) 0.042(3) Uani 1.0 4 d .
C32 C 0.2665(7) 0.0442(7) 0.57914(19) 0.036(3) Uani 1.0 4 d .
C33 C 0.1860(7) -0.1483(8) 0.60973(17) 0.036(3) Uani 1.0 4 d .
C34 C 0.2683(8) -0.1912(8) 0.60266(19) 0.044(3) Uani 1.0 4 d .
C35 C 0.3123(8) -0.2722(8) 0.6148(2) 0.048(3) Uani 1.0 4 d .
C36 C 0.2784(8) -0.3098(8) 0.6350(2) 0.050(3) Uani 1.0 4 d .
C37 C 0.1983(8) -0.2699(8) 0.64242(17) 0.042(3) Uani 1.0 4 d .
C38 C 0.1533(8) -0.1909(8) 0.62979(17) 0.041(3) Uani 1.0 4 d .
C39 C 0.1071(7) 0.3213(7) 0.62962(15) 0.031(3) Uani 1.0 4 d .
C40 C 0.1941(7) 0.2990(7) 0.64194(16) 0.030(3) Uani 1.0 4 d .
C41 C 0.2225(7) 0.3595(8) 0.66245(17) 0.037(3) Uani 1.0 4 d .
C42 C 0.1672(8) 0.4408(9) 0.66893(18) 0.045(3) Uani 1.0 4 d .
C43 C 0.0857(8) 0.4646(8) 0.65432(17) 0.039(3) Uani 1.0 4 d .
C44 C 0.0549(6) 0.4118(7) 0.63401(15) 0.025(2) Uani 1.0 4 d .
C45 C 0.2643(7) 0.2265(7) 0.63308(17) 0.031(3) Uani 1.0 4 d .
C46 C 0.3327(7) 0.2862(8) 0.61909(16) 0.032(3) Uani 1.0 4 d .
C47 C 0.3239(7) 0.3886(8) 0.61356(17) 0.036(3) Uani 1.0 4 d .
C48 C 0.3877(8) 0.4396(9) 0.60076(18) 0.049(3) Uani 1.0 4 d .
C49 C 0.4644(8) 0.3901(8) 0.59342(18) 0.044(3) Uani 1.0 4 d .
C50 C 0.4758(7) 0.2869(8) 0.59875(17) 0.040(3) Uani 1.0 4 d .
C51 C 0.4104(7) 0.2367(8) 0.61144(16) 0.039(3) Uani 1.0 4 d .
C52 C 0.3171(7) 0.1557(7) 0.65132(16) 0.034(3) Uani 1.0 4 d .
C53 C 0.2904(8) 0.0523(8) 0.65301(18) 0.046(3) Uani 1.0 4 d .
C54 C 0.3407(9) -0.0131(9) 0.66861(19) 0.052(3) Uani 1.0 4 d .
C55 C 0.4188(9) 0.0215(9) 0.68336(18) 0.050(3) Uani 1.0 4 d .
C56 C 0.4463(8) 0.1216(9) 0.68223(19) 0.047(3) Uani 1.0 4 d .
C57 C 0.3964(7) 0.1873(8) 0.66600(17) 0.038(3) Uani 1.0 4 d .
C58 C 0.1982(8) 0.5019(9) 0.69090(18) 0.051(3) Uani 1.0 4 d .
C59 C -0.0251(7) 0.4490(7) 0.61530(15) 0.030(3) Uani 1.0 4 d .
C60 C 0.0189(7) 0.4848(8) 0.59336(17) 0.039(3) Uani 1.0 4 d .
C61 C 0.0996(7) 0.5429(8) 0.59441(18) 0.040(3) Uani 1.0 4 d .
C62 C 0.1334(8) 0.5751(8) 0.57399(18) 0.040(3) Uani 1.0 4 d .
C63 C 0.0904(9) 0.5465(8) 0.55182(18) 0.049(3) Uani 1.0 4 d .
C64 C 0.0089(8) 0.4874(9) 0.55040(19) 0.047(3) Uani 1.0 4 d .
C65 C -0.0263(7) 0.4571(7) 0.57087(16) 0.034(3) Uani 1.0 4 d .
C66 C -0.0878(7) 0.5319(8) 0.62404(19) 0.042(3) Uani 1.0 4 d .
C67 C -0.0576(7) 0.6346(8) 0.62993(16) 0.035(3) Uani 1.0 4 d .
C68 C -0.1176(9) 0.7040(9) 0.63756(19) 0.054(3) Uani 1.0 4 d .
C69 C -0.2112(9) 0.6824(9) 0.63949(19) 0.051(3) Uani 1.0 4 d .
C70 C -0.2443(9) 0.5843(9) 0.63278(17) 0.050(3) Uani 1.0 4 d .
C71 C -0.1833(8) 0.5122(7) 0.62539(17) 0.039(3) Uani 1.0 4 d .
C72 C -0.0453(7) 0.2153(8) 0.66012(17) 0.039(3) Uani 1.0 4 d .
C73 C -0.1007(9) 0.3068(9) 0.66865(18) 0.052(4) Uani 1.0 4 d .
C74 C -0.0621(9) 0.3403(9) 0.6888(2) 0.055(4) Uani 1.0 4 d .
C75 C 0.0244(8) 0.2852(9) 0.69647(18) 0.047(3) Uani 1.0 4 d .
C76 C 0.0909(10) 0.2926(11) 0.7158(3) 0.071(4) Uani 1.0 4 d .
C77 C 0.1704(10) 0.2254(11) 0.7177(2) 0.066(4) Uani 1.0 4 d .
C78 C 0.1815(10) 0.1580(10) 0.7016(3) 0.065(4) Uani 1.0 4 d .
C79 C 0.1097(10) 0.1485(10) 0.6803(3) 0.064(4) Uani 1.0 4 d .
C80 C 0.0379(10) 0.2089(9) 0.67902(19) 0.054(4) Uani 1.0 4 d .
C81 C -0.1009(10) 0.4246(9) 0.7028(2) 0.058(4) Uani 1.0 4 d .
C82 C -0.1015(10) 0.4159(10) 0.7265(3) 0.075(5) Uani 1.0 4 d .
C83 C -0.1454(11) 0.4920(11) 0.7389(3) 0.081(5) Uani 1.0 4 d .
C84 C -0.1914(13) 0.5772(12) 0.7270(3) 0.097(6) Uani 1.0 4 d .
C85 C -0.1901(13) 0.5808(12) 0.7023(3) 0.111(7) Uani 1.0 4 d .
C86 C -0.1441(10) 0.5019(12) 0.6903(3) 0.084(5) Uani 1.0 4 d .
C87 C -0.1948(8) -0.0069(7) 0.67971(17) 0.036(3) Uani 1.0 4 d .
C88 C -0.1155(8) 0.0056(8) 0.69579(15) 0.040(3) Uani 1.0 4 d .
C89 C -0.0998(9) -0.0508(9) 0.71620(18) 0.051(3) Uani 1.0 4 d .
C90 C -0.1631(9) -0.1288(9) 0.7199(2) 0.059(4) Uani 1.0 4 d .
C91 C -0.2433(9) -0.1449(10) 0.7046(3) 0.061(4) Uani 1.0 4 d .
C92 C -0.2580(8) -0.0846(8) 0.68407(19) 0.045(3) Uani 1.0 4 d .
C93 C -0.2885(7) 0.1800(8) 0.66580(18) 0.035(3) Uani 1.0 4 d .
C94 C -0.2764(8) 0.2035(8) 0.68999(19) 0.045(3) Uani 1.0 4 d .
C95 C -0.3195(9) 0.2862(9) 0.6988(3) 0.057(4) Uani 1.0 4 d .
C96 C -0.3722(9) 0.3516(9) 0.6832(3) 0.062(4) Uani 1.0 4 d .
C97 C -0.3883(8) 0.3278(8) 0.6591(2) 0.046(3) Uani 1.0 4 d .
C98 C -0.3454(7) 0.2426(8) 0.65072(19) 0.038(3) Uani 1.0 4 d .
C99 C -0.3057(7) 0.0035(8) 0.63403(16) 0.037(3) Uani 1.0 4 d .
C100 C -0.4019(8) 0.0094(8) 0.63608(18) 0.042(3) Uani 1.0 4 d .
C101 C -0.4638(8) -0.0568(8) 0.62207(16) 0.037(3) Uani 1.0 4 d .
C102 C -0.4281(8) -0.1242(9) 0.60686(19) 0.051(3) Uani 1.0 4 d .
C103 C -0.3327(8) -0.1307(8) 0.60500(17) 0.044(3) Uani 1.0 4 d .
C104 C -0.2708(8) -0.0656(7) 0.61823(17) 0.037(3) Uani 1.0 4 d .
C105 C 0.5041(18) 0.376(2) 0.7388(5) 0.173(12) Uani 1.0 4 d .
C106 C 0.410(3) 0.380(3) 0.7417(8) 0.29(3) Uani 1.0 4 d .
C107 C 0.375(3) 0.463(4) 0.7505(6) 0.202(18) Uani 1.0 4 d .
C108 C 0.439(3) 0.544(3) 0.7586(4) 0.189(17) Uani 1.0 4 d .
C109 C 0.533(2) 0.546(3) 0.7539(5) 0.199(14) Uani 1.0 4 d .
C110 C 0.5670(17) 0.456(2) 0.7440(4) 0.132(8) Uani 1.0 4 d .
C111 C 0.4550(10) 0.5551(13) 0.6749(4) 0.096(6) Uani 1.0 4 d .
C112 C 0.4468(12) 0.621(2) 0.6949(4) 0.116(7) Uani 1.0 4 d .
C113 C 0.4717(15) 0.7177(16) 0.6949(4) 0.132(9) Uani 1.0 4 d .
C114 C 0.5155(12) 0.7502(13) 0.6757(4) 0.099(6) Uani 1.0 4 d .
C115 C 0.5349(10) 0.6961(14) 0.6573(3) 0.089(5) Uani 1.0 4 d .
C116 C 0.5048(11) 0.5939(14) 0.6571(3) 0.094(5) Uani 1.0 4 d .
C117 C 0.3702(9) 0.6155(9) 0.54553(18) 0.054(4) Uani 1.0 4 d .
C118 C 0.3387(9) 0.7151(10) 0.5442(2) 0.057(4) Uani 1.0 4 d .
C119 C 0.4012(8) 0.7939(9) 0.54499(19) 0.048(3) Uani 1.0 4 d .
C120 C 0.4956(9) 0.7747(9) 0.5466(2) 0.052(3) Uani 1.0 4 d .
C121 C 0.5278(9) 0.6769(10) 0.5474(2) 0.055(4) Uani 1.0 4 d .
C122 C 0.4667(10) 0.5964(9) 0.5465(2) 0.060(4) Uani 1.0 4 d .
C123 C 0.6212(8) 0.3352(8) 0.5413(2) 0.047(3) Uani 1.0 4 d .
C124 C 0.6261(7) 0.3775(8) 0.51941(18) 0.042(3) Uani 1.0 4 d .
C125 C 0.6791(8) 0.4663(8) 0.51722(18) 0.044(3) Uani 1.0 4 d .
C126 C 0.7281(8) 0.5057(8) 0.53768(19) 0.043(3) Uani 1.0 4 d .
C127 C 0.7222(8) 0.4643(8) 0.55980(17) 0.043(3) Uani 1.0 4 d .
C128 C 0.6704(8) 0.3764(8) 0.56147(18) 0.043(3) Uani 1.0 4 d .
C129 C 0.6236(8) 0.7287(8) 0.48965(18) 0.043(3) Uani 1.0 4 d .
C130 C 0.6382(8) 0.6825(8) 0.46846(19) 0.045(3) Uani 1.0 4 d .
C131 C 0.7295(9) 0.6618(8) 0.4638(2) 0.049(3) Uani 1.0 4 d .
C132 C 0.8063(9) 0.6865(9) 0.4802(3) 0.057(4) Uani 1.0 4 d .
C133 C 0.7892(9) 0.7359(9) 0.5013(2) 0.056(4) Uani 1.0 4 d .
C134 C 0.6989(8) 0.7573(8) 0.50610(19) 0.043(3) Uani 1.0 4 d .
C135 C 0.9262(18) 0.1819(17) 0.7740(5) 0.117(9) Uani 1.0 4 d .
C136 C 0.8398(19) 0.1770(14) 0.7616(4) 0.110(7) Uani 1.0 4 d .
C137 C 0.7736(14) 0.2400(14) 0.7682(4) 0.100(6) Uani 1.0 4 d .
C138 C 0.7956(18) 0.3075(14) 0.7872(4) 0.125(8) Uani 1.0 4 d .
C139 C 0.886(2) 0.306(2) 0.7982(4) 0.137(11) Uani 1.0 4 d .
C140 C 0.952(2) 0.243(3) 0.7939(7) 0.20(3) Uani 1.0 4 d .
H3 H 0.0862 0.1578 0.5594 0.0400 Uiso 1.0 4 calc R
H4 H 0.1497 0.3110 0.5826 0.0393 Uiso 1.0 4 calc R
H8 H -0.2096 -0.0897 0.5564 0.0388 Uiso 1.0 4 calc R
H10 H 0.0282 -0.2200 0.5887 0.0433 Uiso 1.0 4 calc R
H12 H -0.1562 0.1652 0.5711 0.0386 Uiso 1.0 4 calc R
H14 H -0.1853 0.2894 0.5373 0.0397 Uiso 1.0 4 calc R
H15 H -0.1290 0.3556 0.5036 0.0478 Uiso 1.0 4 calc R
H16 H -0.0223 0.2643 0.4830 0.0486 Uiso 1.0 4 calc R
H17 H 0.0285 0.1039 0.4979 0.0421 Uiso 1.0 4 calc R
H18 H -0.0299 0.0337 0.5317 0.0434 Uiso 1.0 4 calc R
H20 H -0.3063 0.1007 0.5844 0.0375 Uiso 1.0 4 calc R
H21 H -0.4656 0.0689 0.5744 0.0446 Uiso 1.0 4 calc R
H22 H -0.5252 0.0365 0.5352 0.0480 Uiso 1.0 4 calc R
H23 H -0.4243 0.0437 0.5056 0.0546 Uiso 1.0 4 calc R
H24 H -0.2617 0.0742 0.5157 0.0468 Uiso 1.0 4 calc R
H25A H -0.1591 -0.2854 0.5521 0.0509 Uiso 1.0 4 calc R
H25B H -0.2028 -0.2765 0.5768 0.0509 Uiso 1.0 4 calc R
H25C H -0.0999 -0.3255 0.5761 0.0509 Uiso 1.0 4 calc R
H26 H 0.1478 0.0023 0.6087 0.0438 Uiso 1.0 4 calc R
H28 H 0.1079 -0.1030 0.5500 0.0509 Uiso 1.0 4 calc R
H29 H 0.1771 -0.0431 0.5178 0.0492 Uiso 1.0 4 calc R
H30 H 0.3027 0.0744 0.5235 0.0532 Uiso 1.0 4 calc R
H31 H 0.3591 0.1252 0.5620 0.0499 Uiso 1.0 4 calc R
H32 H 0.2906 0.0660 0.5947 0.0436 Uiso 1.0 4 calc R
H34 H 0.2942 -0.1638 0.5892 0.0528 Uiso 1.0 4 calc R
H35 H 0.3665 -0.3025 0.6093 0.0580 Uiso 1.0 4 calc R
H36 H 0.3110 -0.3638 0.6437 0.0604 Uiso 1.0 4 calc R
H37 H 0.1741 -0.2964 0.6561 0.0503 Uiso 1.0 4 calc R
H38 H 0.0970 -0.1640 0.6350 0.0495 Uiso 1.0 4 calc R
H41 H 0.2805 0.3443 0.6720 0.0441 Uiso 1.0 4 calc R
H43 H 0.0488 0.5208 0.6586 0.0471 Uiso 1.0 4 calc R
H45 H 0.2269 0.1812 0.6212 0.0371 Uiso 1.0 4 calc R
H47 H 0.2724 0.4258 0.6187 0.0437 Uiso 1.0 4 calc R
H48 H 0.3779 0.5100 0.5971 0.0586 Uiso 1.0 4 calc R
H49 H 0.5083 0.4253 0.5849 0.0525 Uiso 1.0 4 calc R
H50 H 0.5278 0.2503 0.5938 0.0477 Uiso 1.0 4 calc R
H51 H 0.4195 0.1661 0.6150 0.0471 Uiso 1.0 4 calc R
H53 H 0.2365 0.0276 0.6431 0.0548 Uiso 1.0 4 calc R
H54 H 0.3219 -0.0826 0.6693 0.0618 Uiso 1.0 4 calc R
H55 H 0.4532 -0.0241 0.6943 0.0604 Uiso 1.0 4 calc R
H56 H 0.4993 0.1459 0.6925 0.0570 Uiso 1.0 4 calc R
H57 H 0.4174 0.2560 0.6650 0.0456 Uiso 1.0 4 calc R
H58A H 0.1488 0.4996 0.7016 0.0606 Uiso 1.0 4 calc R
H58B H 0.2091 0.5730 0.6865 0.0606 Uiso 1.0 4 calc R
H58C H 0.2571 0.4731 0.6990 0.0606 Uiso 1.0 4 calc R
H59 H -0.0663 0.3888 0.6105 0.0357 Uiso 1.0 4 calc R
H61 H 0.1324 0.5609 0.6095 0.0475 Uiso 1.0 4 calc R
H62 H 0.1877 0.6181 0.5751 0.0483 Uiso 1.0 4 calc R
H63 H 0.1162 0.5668 0.5378 0.0585 Uiso 1.0 4 calc R
H64 H -0.0225 0.4680 0.5353 0.0565 Uiso 1.0 4 calc R
H65 H -0.0823 0.4167 0.5698 0.0411 Uiso 1.0 4 calc R
H67 H 0.0059 0.6540 0.6284 0.0419 Uiso 1.0 4 calc R
H68 H -0.0943 0.7704 0.6418 0.0645 Uiso 1.0 4 calc R
H69 H -0.2519 0.7320 0.6452 0.0607 Uiso 1.0 4 calc R
H70 H -0.3091 0.5675 0.6333 0.0600 Uiso 1.0 4 calc R
H71 H -0.2075 0.4463 0.6210 0.0462 Uiso 1.0 4 calc R
H73 H -0.1563 0.3348 0.6601 0.0623 Uiso 1.0 4 calc R
H76 H 0.0844 0.3420 0.7278 0.0852 Uiso 1.0 4 calc R
H77 H 0.2166 0.2305 0.7312 0.0791 Uiso 1.0 4 calc R
H78 H 0.2354 0.1144 0.7034 0.0775 Uiso 1.0 4 calc R
H79 H 0.1167 0.0998 0.6681 0.0770 Uiso 1.0 4 calc R
H82 H -0.0724 0.3587 0.7347 0.0904 Uiso 1.0 4 calc R
H83 H -0.1442 0.4863 0.7557 0.0970 Uiso 1.0 4 calc R
H84 H -0.2214 0.6287 0.7354 0.1163 Uiso 1.0 4 calc R
H85 H -0.2198 0.6360 0.6934 0.1329 Uiso 1.0 4 calc R
H86 H -0.1442 0.5043 0.6735 0.1009 Uiso 1.0 4 calc R
H88 H -0.0698 0.0552 0.6926 0.0485 Uiso 1.0 4 calc R
H89 H -0.0469 -0.0370 0.7277 0.0608 Uiso 1.0 4 calc R
H90 H -0.1501 -0.1718 0.7334 0.0705 Uiso 1.0 4 calc R
H91 H -0.2878 -0.1958 0.7077 0.0729 Uiso 1.0 4 calc R
H92 H -0.3121 -0.0965 0.6729 0.0536 Uiso 1.0 4 calc R
H94 H -0.2372 0.1610 0.7006 0.0544 Uiso 1.0 4 calc R
H95 H -0.3135 0.2986 0.7155 0.0682 Uiso 1.0 4 calc R
H96 H -0.3973 0.4129 0.6890 0.0743 Uiso 1.0 4 calc R
H97 H -0.4284 0.3698 0.6485 0.0552 Uiso 1.0 4 calc R
H98 H -0.3555 0.2269 0.6342 0.0458 Uiso 1.0 4 calc R
H100 H -0.4255 0.0569 0.6467 0.0503 Uiso 1.0 4 calc R
H101 H -0.5300 -0.0546 0.6232 0.0442 Uiso 1.0 4 calc R
H102 H -0.4705 -0.1678 0.5973 0.0614 Uiso 1.0 4 calc R
H103 H -0.3095 -0.1796 0.5947 0.0526 Uiso 1.0 4 calc R
H104 H -0.2050 -0.0676 0.6167 0.0445 Uiso 1.0 4 calc R
H105 H 0.5279 0.3146 0.7328 0.2076 Uiso 1.0 4 calc R
H106 H 0.3701 0.3232 0.7374 0.3471 Uiso 1.0 4 calc R
H107 H 0.3088 0.4685 0.7515 0.2429 Uiso 1.0 4 calc R
H108 H 0.4159 0.5987 0.7675 0.2268 Uiso 1.0 4 calc R
H109 H 0.5719 0.6044 0.7572 0.2390 Uiso 1.0 4 calc R
H110 H 0.6312 0.4511 0.7410 0.1588 Uiso 1.0 4 calc R
H111 H 0.4278 0.4886 0.6738 0.1151 Uiso 1.0 4 calc R
H112 H 0.4227 0.5937 0.7086 0.1395 Uiso 1.0 4 calc R
H113 H 0.4601 0.7628 0.7074 0.1589 Uiso 1.0 4 calc R
H114 H 0.5339 0.8201 0.6758 0.1191 Uiso 1.0 4 calc R
H115 H 0.5669 0.7242 0.6449 0.1067 Uiso 1.0 4 calc R
H116 H 0.5189 0.5502 0.6446 0.1128 Uiso 1.0 4 calc R
H117 H 0.3265 0.5606 0.5457 0.0643 Uiso 1.0 4 calc R
H118 H 0.2726 0.7288 0.5428 0.0679 Uiso 1.0 4 calc R
H119 H 0.3789 0.8624 0.5444 0.0581 Uiso 1.0 4 calc R
H120 H 0.5392 0.8300 0.5471 0.0624 Uiso 1.0 4 calc R
H121 H 0.5941 0.6644 0.5486 0.0662 Uiso 1.0 4 calc R
H122 H 0.4897 0.5282 0.5467 0.0717 Uiso 1.0 4 calc R
H123 H 0.5832 0.2762 0.5427 0.0559 Uiso 1.0 4 calc R
H124 H 0.5934 0.3465 0.5056 0.0499 Uiso 1.0 4 calc R
H125 H 0.6812 0.4983 0.5022 0.0530 Uiso 1.0 4 calc R
H126 H 0.7676 0.5636 0.5364 0.0518 Uiso 1.0 4 calc R
H127 H 0.7533 0.4960 0.5737 0.0520 Uiso 1.0 4 calc R
H128 H 0.6686 0.3443 0.5765 0.0522 Uiso 1.0 4 calc R
H129 H 0.5606 0.7411 0.4930 0.0511 Uiso 1.0 4 calc R
H130 H 0.5858 0.6651 0.4571 0.0538 Uiso 1.0 4 calc R
H131 H 0.7397 0.6301 0.4492 0.0583 Uiso 1.0 4 calc R
H132 H 0.8690 0.6704 0.4772 0.0681 Uiso 1.0 4 calc R
H133 H 0.8414 0.7550 0.5125 0.0668 Uiso 1.0 4 calc R
H134 H 0.6883 0.7912 0.5204 0.0514 Uiso 1.0 4 calc R
H135 H 0.9740 0.1401 0.7686 0.1403 Uiso 1.0 4 calc R
H136 H 0.8262 0.1306 0.7487 0.1324 Uiso 1.0 4 calc R
H137 H 0.7114 0.2390 0.7599 0.1202 Uiso 1.0 4 calc R
H138 H 0.7492 0.3523 0.7923 0.1505 Uiso 1.0 4 calc R
H139 H 0.9024 0.3566 0.8100 0.1640 Uiso 1.0 4 calc R
H140 H 1.0122 0.2380 0.8033 0.2406 Uiso 1.0 4 calc R

loop_
_atom_site_aniso_label
_atom_site_aniso_U_11
_atom_site_aniso_U_22
_atom_site_aniso_U_33
_atom_site_aniso_U_12
_atom_site_aniso_U_13
_atom_site_aniso_U_23
Ru1 0.0331(5) 0.0309(5) 0.0322(4) -0.0002(4) 0.0075(4) 0.0010(4)
Cl1 0.0348(15) 0.0398(15) 0.0370(14) 0.0035(12) 0.0043(11) 0.0015(11)
Cl2 0.0486(17) 0.0361(15) 0.0433(15) 0.0091(13) 0.0108(13) 0.0043(11)
P1 0.0349(17) 0.0373(16) 0.0350(15) -0.0039(13) 0.0103(13) 0.0010(12)
N2 0.028(5) 0.022(4) 0.035(5) -0.001(4) 0.010(4) -0.003(4)
N5 0.034(5) 0.022(5) 0.039(5) 0.007(4) 0.003(4) 0.008(4)
C1 0.045(7) 0.048(7) 0.018(5) 0.015(6) 0.001(5) 0.004(5)
C3 0.030(6) 0.048(7) 0.023(5) 0.003(5) 0.007(5) -0.006(5)
C4 0.027(6) 0.041(7) 0.032(6) 0.011(5) 0.014(5) -0.003(5)
C6 0.025(6) 0.033(6) 0.031(5) 0.004(5) 0.013(5) 0.001(4)
C7 0.033(7) 0.036(6) 0.025(5) -0.001(5) 0.006(5) 0.007(4)
C8 0.027(6) 0.041(6) 0.031(6) 0.001(5) 0.015(5) -0.001(5)
C9 0.032(7) 0.034(6) 0.038(6) 0.003(5) 0.010(5) 0.002(5)
C10 0.035(7) 0.033(6) 0.043(6) 0.010(5) 0.019(5) -0.003(5)
C11 0.039(7) 0.016(5) 0.035(6) -0.010(5) 0.012(5) -0.005(4)
C12 0.033(6) 0.033(6) 0.031(5) -0.001(5) 0.009(5) 0.000(4)
C13 0.022(6) 0.033(6) 0.036(6) 0.005(5) 0.006(5) -0.004(4)
C14 0.034(6) 0.031(6) 0.038(6) -0.001(5) 0.017(5) -0.004(5)
C15 0.028(6) 0.052(7) 0.038(6) -0.001(5) 0.001(5) 0.002(5)
C16 0.042(7) 0.046(7) 0.035(6) -0.008(6) 0.011(5) -0.002(5)
C17 0.026(6) 0.041(7) 0.039(6) -0.001(5) 0.005(5) -0.016(5)
C18 0.028(6) 0.043(7) 0.036(6) -0.008(5) 0.000(5) 0.003(5)
C19 0.016(6) 0.021(5) 0.046(6) 0.011(4) -0.003(5) -0.002(4)
C20 0.027(6) 0.024(5) 0.043(6) -0.003(5) 0.007(5) -0.000(4)
C21 0.039(7) 0.027(6) 0.049(7) 0.005(5) 0.023(6) -0.001(5)
C22 0.036(7) 0.037(7) 0.049(7) -0.008(5) 0.013(6) -0.004(5)
C23 0.036(7) 0.057(8) 0.043(7) -0.002(6) 0.003(6) 0.001(6)
C24 0.041(7) 0.050(7) 0.028(6) 0.003(6) 0.014(5) -0.004(5)
C25 0.055(8) 0.025(6) 0.047(7) -0.005(5) 0.004(6) -0.002(5)
C26 0.035(7) 0.043(7) 0.032(6) 0.007(5) 0.006(5) 0.000(5)
C27 0.028(6) 0.021(5) 0.039(6) 0.010(5) 0.003(5) 0.004(4)
C28 0.038(7) 0.046(7) 0.044(7) -0.003(6) 0.005(6) 0.001(5)
C29 0.038(7) 0.038(7) 0.049(7) 0.008(6) 0.013(6) -0.000(5)
C30 0.036(7) 0.064(8) 0.036(6) 0.018(6) 0.015(5) 0.013(5)
C31 0.026(6) 0.044(7) 0.059(8) 0.001(5) 0.022(6) 0.003(6)
C32 0.028(6) 0.025(6) 0.054(7) 0.006(5) -0.003(5) 0.002(5)
C33 0.032(7) 0.033(6) 0.043(6) 0.007(5) -0.001(5) -0.004(5)
C34 0.041(7) 0.031(6) 0.060(8) 0.011(6) 0.005(6) 0.003(5)
C35 0.043(7) 0.041(7) 0.063(8) 0.008(6) 0.017(6) 0.008(6)
C36 0.046(8) 0.035(7) 0.070(8) 0.010(6) 0.007(7) 0.017(6)
C37 0.055(8) 0.033(6) 0.040(6) -0.018(6) 0.013(6) 0.013(5)
C38 0.046(7) 0.037(7) 0.040(6) 0.004(5) 0.003(5) 0.024(5)
C39 0.037(7) 0.039(6) 0.017(5) 0.004(5) 0.008(5) -0.016(4)
C40 0.034(7) 0.021(5) 0.033(6) 0.008(5) -0.006(5) -0.001(4)
C41 0.021(6) 0.045(7) 0.044(6) 0.000(5) 0.002(5) 0.011(5)
C42 0.050(8) 0.055(8) 0.032(6) -0.010(6) 0.011(6) 0.002(5)
C43 0.038(7) 0.046(7) 0.037(6) 0.006(5) 0.014(6) 0.009(5)
C44 0.019(6) 0.031(6) 0.025(5) -0.010(4) 0.000(4) 0.005(4)
C45 0.027(6) 0.017(5) 0.047(6) -0.007(4) -0.004(5) 0.003(4)
C46 0.033(6) 0.035(6) 0.029(5) 0.005(5) 0.008(5) -0.001(4)
C47 0.028(6) 0.042(7) 0.040(6) 0.002(5) 0.009(5) 0.006(5)
C48 0.059(8) 0.044(7) 0.047(7) -0.004(6) 0.019(6) 0.006(5)
C49 0.042(7) 0.042(7) 0.050(7) 0.011(6) 0.015(6) 0.012(5)
C50 0.033(7) 0.044(7) 0.041(6) 0.006(5) 0.003(5) 0.004(5)
C51 0.035(7) 0.045(7) 0.036(6) 0.002(5) -0.005(5) 0.004(5)
C52 0.036(7) 0.035(7) 0.032(6) 0.011(5) 0.011(5) -0.000(4)
C53 0.054(8) 0.041(7) 0.041(7) 0.006(6) 0.003(6) -0.013(5)
C54 0.072(9) 0.035(7) 0.046(7) 0.011(6) 0.001(7) 0.019(5)
C55 0.058(9) 0.060(8) 0.031(6) 0.026(7) -0.006(6) 0.012(6)
C56 0.041(7) 0.052(8) 0.047(7) 0.017(6) -0.004(6) 0.007(6)
C57 0.032(7) 0.037(7) 0.047(7) 0.004(5) 0.015(6) 0.005(5)
C58 0.047(8) 0.059(8) 0.045(7) 0.007(6) 0.005(6) -0.010(6)
C59 0.040(7) 0.023(5) 0.029(5) -0.011(5) 0.011(5) -0.001(4)
C60 0.030(7) 0.052(7) 0.038(6) 0.020(6) 0.011(5) 0.006(5)
C61 0.030(7) 0.043(7) 0.043(7) 0.005(5) -0.007(5) 0.006(5)
C62 0.045(7) 0.028(6) 0.052(7) 0.001(5) 0.022(6) -0.000(5)
C63 0.072(9) 0.040(7) 0.039(7) 0.021(7) 0.027(6) 0.005(5)
C64 0.042(8) 0.056(8) 0.042(7) 0.014(6) -0.002(6) -0.011(6)
C65 0.044(7) 0.025(6) 0.034(6) 0.002(5) 0.005(5) 0.006(4)
C66 0.032(7) 0.034(7) 0.060(7) 0.012(5) 0.009(6) 0.014(5)
C67 0.035(3) 0.035(3) 0.035(3) -0.0006(10) 0.0044(11) 0.0010(10)
C68 0.066(9) 0.047(8) 0.050(7) 0.013(7) 0.014(7) -0.001(6)
C69 0.055(9) 0.040(7) 0.060(8) 0.019(6) 0.021(7) 0.003(6)
C70 0.064(9) 0.053(8) 0.034(6) 0.023(7) 0.011(6) 0.003(5)
C71 0.051(8) 0.019(6) 0.046(7) 0.007(5) 0.007(6) -0.003(5)
C72 0.039(7) 0.046(7) 0.034(6) -0.013(5) 0.010(5) -0.008(5)
C73 0.072(9) 0.056(8) 0.032(6) -0.038(7) 0.024(6) -0.013(5)
C74 0.064(9) 0.052(8) 0.053(8) -0.019(7) 0.023(7) -0.001(6)
C75 0.045(8) 0.059(8) 0.033(6) -0.015(6) -0.008(6) -0.001(5)
C76 0.079(11) 0.088(11) 0.045(8) -0.004(9) 0.006(8) 0.026(7)
C77 0.072(10) 0.095(11) 0.027(7) 0.018(8) -0.009(7) 0.010(7)
C78 0.079(10) 0.062(10) 0.056(9) 0.001(7) 0.023(8) 0.013(7)
C79 0.082(11) 0.043(8) 0.068(9) -0.020(8) 0.016(8) -0.006(6)
C80 0.080(10) 0.043(8) 0.040(7) 0.007(7) 0.017(7) 0.014(6)
C81 0.087(10) 0.044(8) 0.052(8) 0.010(7) 0.048(7) 0.009(6)
C82 0.091(11) 0.051(9) 0.088(11) -0.008(8) 0.030(9) -0.018(8)
C83 0.107(13) 0.066(10) 0.065(10) -0.016(9) -0.008(9) -0.000(8)
C84 0.151(16) 0.082(12) 0.059(10) 0.005(11) 0.016(10) -0.024(9)
C85 0.175(19) 0.079(12) 0.075(12) 0.053(12) 0.000(12) -0.010(9)
C86 0.089(12) 0.098(13) 0.066(10) 0.007(10) 0.014(9) -0.009(9)
C87 0.048(7) 0.029(6) 0.033(6) 0.003(5) 0.012(5) 0.007(4)
C88 0.062(8) 0.043(7) 0.018(5) 0.012(6) 0.010(5) 0.006(4)
C89 0.064(9) 0.052(8) 0.034(6) -0.003(7) -0.002(6) 0.000(5)
C90 0.077(10) 0.046(8) 0.055(8) 0.002(7) 0.013(7) 0.019(6)
C91 0.065(9) 0.054(9) 0.065(9) -0.009(7) 0.015(7) 0.014(7)
C92 0.061(8) 0.028(6) 0.045(7) -0.007(6) 0.005(6) -0.008(5)
C93 0.025(6) 0.034(6) 0.045(6) 0.000(5) 0.007(5) -0.006(5)
C94 0.060(8) 0.023(6) 0.052(7) 0.010(6) 0.003(6) 0.002(5)
C95 0.058(9) 0.055(9) 0.058(8) -0.004(7) 0.011(7) -0.014(6)
C96 0.066(9) 0.041(8) 0.077(10) 0.017(7) 0.004(8) -0.020(7)
C97 0.036(7) 0.042(7) 0.059(8) -0.008(6) 0.003(6) -0.002(6)
C98 0.025(6) 0.039(7) 0.051(7) -0.000(5) 0.008(5) -0.001(5)
C99 0.037(7) 0.045(7) 0.031(6) 0.005(5) 0.006(5) 0.003(5)
C100 0.042(7) 0.038(7) 0.048(7) -0.001(6) 0.016(6) 0.001(5)
C101 0.031(7) 0.047(7) 0.033(6) 0.003(5) 0.007(5) 0.007(5)
C102 0.048(8) 0.058(8) 0.047(7) -0.009(7) 0.004(6) 0.001(6)
C103 0.058(8) 0.031(6) 0.044(6) -0.003(6) 0.017(6) -0.009(5)
C104 0.036(7) 0.031(6) 0.047(7) -0.006(5) 0.019(5) 0.002(5)
C105 0.12(2) 0.14(3) 0.28(4) 0.012(17) 0.11(2) 0.04(3)
C106 0.18(3) 0.22(4) 0.51(7) 0.12(3) 0.22(4) 0.18(4)
C107 0.12(3) 0.32(6) 0.16(3) 0.06(3) 0.03(2) 0.13(3)
C108 0.17(3) 0.35(5) 0.044(10) 0.15(3) 0.003(15) -0.041(18)
C109 0.17(3) 0.29(4) 0.14(3) 0.10(3) 0.001(19) -0.08(3)
C110 0.13(2) 0.18(3) 0.087(14) 0.054(18) 0.036(13) 0.018(15)
C111 0.059(11) 0.071(12) 0.159(18) -0.013(9) 0.015(11) 0.038(12)
C112 0.083(14) 0.18(3) 0.083(13) -0.025(15) 0.016(11) 0.010(14)
C113 0.143(18) 0.104(16) 0.16(2) -0.056(15) 0.057(15) -0.061(15)
C114 0.105(14) 0.084(13) 0.115(14) -0.060(11) 0.039(12) -0.029(11)
C115 0.061(11) 0.099(14) 0.106(14) 0.007(10) 0.010(10) 0.043(11)
C116 0.066(11) 0.102(14) 0.120(15) 0.011(10) 0.033(10) 0.003(11)
C117 0.077(10) 0.040(8) 0.051(7) 0.013(7) 0.039(7) 0.009(5)
C118 0.037(8) 0.067(9) 0.068(9) -0.008(7) 0.015(7) 0.005(7)
C119 0.049(8) 0.046(8) 0.052(7) 0.014(6) 0.012(6) -0.009(6)
C120 0.051(9) 0.040(8) 0.067(8) -0.008(6) 0.015(7) 0.000(6)
C121 0.058(9) 0.054(8) 0.055(8) 0.011(7) 0.013(7) 0.006(6)
C122 0.095(11) 0.033(7) 0.057(8) 0.028(7) 0.029(8) 0.016(6)
C123 0.032(7) 0.043(7) 0.065(8) 0.005(5) 0.007(6) 0.008(6)
C124 0.033(7) 0.042(7) 0.047(7) 0.000(6) -0.003(5) -0.011(5)
C125 0.059(8) 0.029(6) 0.043(7) 0.007(6) 0.001(6) 0.013(5)
C126 0.042(7) 0.032(7) 0.056(8) -0.004(5) 0.008(6) -0.004(5)
C127 0.053(8) 0.044(7) 0.032(6) 0.004(6) -0.000(6) -0.006(5)
C128 0.044(7) 0.041(7) 0.048(7) 0.024(6) 0.013(6) 0.017(6)
C129 0.035(7) 0.054(8) 0.042(7) -0.001(6) 0.017(6) 0.010(5)
C130 0.053(8) 0.034(7) 0.050(7) -0.008(6) 0.014(6) -0.003(5)
C131 0.055(9) 0.039(7) 0.052(7) -0.007(6) 0.007(7) -0.004(5)
C132 0.051(9) 0.049(8) 0.071(9) 0.006(7) 0.010(7) 0.013(7)
C133 0.051(9) 0.056(8) 0.059(8) -0.010(7) -0.001(7) 0.012(6)
C134 0.041(7) 0.044(7) 0.045(7) -0.002(6) 0.009(6) 0.018(5)
C135 0.084(18) 0.13(2) 0.14(3) 0.026(14) 0.038(15) 0.080(16)
C136 0.16(2) 0.078(14) 0.095(14) 0.001(14) 0.030(15) 0.041(11)
C137 0.102(15) 0.076(13) 0.118(16) 0.011(11) -0.007(12) 0.016(11)
C138 0.18(3) 0.086(14) 0.123(18) -0.010(14) 0.068(17) -0.024(13)
C139 0.15(3) 0.17(3) 0.079(13) -0.116(19) -0.051(16) 0.032(14)
C140 0.086(19) 0.26(5) 0.24(4) -0.07(3) -0.06(3) 0.19(4)

loop_
_atom_type_symbol
_atom_type_description
_atom_type_scat_dispersion_real
_atom_type_scat_dispersion_imag
_atom_type_scat_source
C C 0.0033 0.0016
;
International Tables for Crystallography
(1992, Vol. C, Tables 4.2.6.8 and 6.1.1.4)
;
H H 0.0000 0.0000
;
International Tables for Crystallography
(1992, Vol. C, Table 6.1.1.4)
;
Cl Cl 0.1484 0.1585
;
International Tables for Crystallography
(1992, Vol. C, Tables 4.2.6.8 and 6.1.1.4)
;
N N 0.0061 0.0033
;
International Tables for Crystallography
(1992, Vol. C, Tables 4.2.6.8 and 6.1.1.4)
;
P P 0.1023 0.0942
;
International Tables for Crystallography
(1992, Vol. C, Tables 4.2.6.8 and 6.1.1.4)
;
Ru Ru -1.2594 0.8363
;
International Tables for Crystallography
(1992, Vol. C, Tables 4.2.6.8 and 6.1.1.4)
;

loop_
_geom_angle_atom_site_label_1
_geom_angle_atom_site_label_2
_geom_angle_atom_site_label_3
_geom_angle
_geom_angle_publ_flag
Cl1 Ru1 Cl2 159.40(9) yes
Cl1 Ru1 P1 87.24(10) yes
Cl1 Ru1 C1 85.7(3) yes
Cl1 Ru1 C72 99.6(4) yes
Cl2 Ru1 P1 88.95(10) yes
Cl2 Ru1 C1 94.4(3) yes
Cl2 Ru1 C72 100.6(4) yes
P1 Ru1 C1 168.3(3) yes
P1 Ru1 C72 89.9(4) yes
C1 Ru1 C72 100.4(4) yes
Ru1 P1 C87 117.2(4) yes
Ru1 P1 C93 116.1(4) yes
Ru1 P1 C99 112.7(4) yes
C87 P1 C93 102.2(5) yes
C87 P1 C99 102.4(5) yes
C93 P1 C99 104.6(5) yes
C1 N2 C3 111.9(8) yes
C1 N2 C6 126.3(8) yes
C3 N2 C6 121.4(8) yes
C1 N5 C4 110.8(8) yes
C1 N5 C39 124.1(8) yes
C4 N5 C39 123.9(8) yes
Ru1 C1 N2 121.6(7) yes
Ru1 C1 N5 132.9(7) yes
N2 C1 N5 104.1(8) yes
N2 C3 C4 105.8(8) yes
N5 C4 C3 107.4(9) yes
N2 C6 C7 119.2(8) yes
N2 C6 C11 120.1(8) yes
C7 C6 C11 120.6(9) yes
C6 C7 C8 117.1(9) yes
C6 C7 C12 121.5(9) yes
C8 C7 C12 120.9(8) yes
C7 C8 C9 121.3(9) yes
C8 C9 C10 120.6(9) yes
C8 C9 C25 120.0(9) yes
C10 C9 C25 119.3(9) yes
C9 C10 C11 120.0(9) yes
C6 C11 C10 119.8(9) yes
C6 C11 C26 120.0(8) yes
C10 C11 C26 119.4(8) yes
C7 C12 C13 113.6(8) yes
C7 C12 C19 111.6(8) yes
C13 C12 C19 110.4(8) yes
C12 C13 C14 117.5(9) yes
C12 C13 C18 123.5(9) yes
C14 C13 C18 119.0(9) yes
C13 C14 C15 120.1(9) yes
C14 C15 C16 122.3(10) yes
C15 C16 C17 116.9(10) yes
C16 C17 C18 121.8(9) yes
C13 C18 C17 119.8(9) yes
C12 C19 C20 120.5(8) yes
C12 C19 C24 121.1(9) yes
C20 C19 C24 118.3(9) yes
C19 C20 C21 121.9(9) yes
C20 C21 C22 120.3(10) yes
C21 C22 C23 119.3(10) yes
C22 C23 C24 120.5(10) yes
C19 C24 C23 119.6(10) yes
C11 C26 C27 108.7(8) yes
C11 C26 C33 116.3(8) yes
C27 C26 C33 111.9(8) yes
C26 C27 C28 123.4(9) yes
C26 C27 C32 119.4(9) yes
C28 C27 C32 117.1(9) yes
C27 C28 C29 122.5(10) yes
C28 C29 C30 120.2(10) yes
C29 C30 C31 118.7(10) yes
C30 C31 C32 121.8(10) yes
C27 C32 C31 119.7(9) yes
C26 C33 C34 121.3(9) yes
C26 C33 C38 122.2(9) yes
C34 C33 C38 116.3(9) yes
C33 C34 C35 121.0(10) yes
C34 C35 C36 120.4(11) yes
C35 C36 C37 120.3(10) yes
C36 C37 C38 118.9(10) yes
C33 C38 C37 123.1(10) yes
N5 C39 C40 118.2(9) yes
N5 C39 C44 118.7(8) yes
C40 C39 C44 122.6(8) yes
C39 C40 C41 116.5(9) yes
C39 C40 C45 123.8(8) yes
C41 C40 C45 119.0(8) yes
C40 C41 C42 121.5(9) yes
C41 C42 C43 118.3(10) yes
C41 C42 C58 120.2(9) yes
C43 C42 C58 121.4(10) yes
C42 C43 C44 123.6(10) yes
C39 C44 C43 116.2(8) yes
C39 C44 C59 119.8(8) yes
C43 C44 C59 123.8(9) yes
C40 C45 C46 109.6(8) yes
C40 C45 C52 116.9(8) yes
C46 C45 C52 111.6(8) yes
C45 C46 C47 124.4(9) yes
C45 C46 C51 119.7(9) yes
C47 C46 C51 115.9(9) yes
C46 C47 C48 122.3(10) yes
C47 C48 C49 121.2(10) yes
C48 C49 C50 118.0(10) yes
C49 C50 C51 119.9(10) yes
C46 C51 C50 122.6(10) yes
C45 C52 C53 121.1(9) yes
C45 C52 C57 121.8(9) yes
C53 C52 C57 117.0(9) yes
C52 C53 C54 121.2(10) yes
C53 C54 C55 120.4(11) yes
C54 C55 C56 119.8(10) yes
C55 C56 C57 119.7(10) yes
C52 C57 C56 121.8(10) yes
C44 C59 C60 108.4(8) yes
C44 C59 C66 114.6(8) yes
C60 C59 C66 110.9(8) yes
C59 C60 C61 123.7(9) yes
C59 C60 C65 118.0(9) yes
C61 C60 C65 118.3(10) yes
C60 C61 C62 120.6(9) yes
C61 C62 C63 121.4(10) yes
C62 C63 C64 118.8(10) yes
C63 C64 C65 119.8(10) yes
C60 C65 C64 121.0(10) yes
C59 C66 C67 124.7(9) yes
C59 C66 C71 119.9(9) yes
C67 C66 C71 115.3(9) yes
C66 C67 C68 121.3(10) yes
C67 C68 C69 122.6(11) yes
C68 C69 C70 117.6(11) yes
C69 C70 C71 120.3(11) yes
C66 C71 C70 122.9(10) yes
Ru1 C72 C73 126.0(7) yes
Ru1 C72 C80 131.7(8) yes
C73 C72 C80 102.1(9) yes
C72 C73 C74 111.3(10) yes
C73 C74 C75 110.9(11) yes
C73 C74 C81 125.1(12) yes
C75 C74 C81 124.0(10) yes
C74 C75 C76 133.7(12) yes
C74 C75 C80 108.5(10) yes
C76 C75 C80 117.7(11) yes
C75 C76 C77 119.2(12) yes
C76 C77 C78 122.0(12) yes
C77 C78 C79 119.8(12) yes
C78 C79 C80 117.3(12) yes
C72 C80 C75 107.1(10) yes
C72 C80 C79 128.9(11) yes
C75 C80 C79 124.0(11) yes
C74 C81 C82 120.6(11) yes
C74 C81 C86 116.8(12) yes
C82 C81 C86 122.2(13) yes
C81 C82 C83 119.5(13) yes
C82 C83 C84 121.7(14) yes
C83 C84 C85 116.0(15) yes
C84 C85 C86 120.4(14) yes
C81 C86 C85 120.1(14) yes
P1 C87 C88 121.0(8) yes
P1 C87 C92 121.2(8) yes
C88 C87 C92 117.7(9) yes
C87 C88 C89 122.3(10) yes
C88 C89 C90 118.6(10) yes
C89 C90 C91 121.6(11) yes
C90 C91 C92 118.1(12) yes
C87 C92 C91 121.3(10) yes
P1 C93 C94 120.5(8) yes
P1 C93 C98 120.9(8) yes
C94 C93 C98 118.2(10) yes
C93 C94 C95 121.7(10) yes
C94 C95 C96 119.3(12) yes
C95 C96 C97 120.0(11) yes
C96 C97 C98 119.3(10) yes
C93 C98 C97 121.2(10) yes
P1 C99 C100 121.0(8) yes
P1 C99 C104 117.8(8) yes
C100 C99 C104 121.0(9) yes
C99 C100 C101 118.4(10) yes
C100 C101 C102 119.7(10) yes
C101 C102 C103 121.9(10) yes
C102 C103 C104 119.5(10) yes
C99 C104 C103 119.5(10) yes
C106 C105 C110 124(3) yes
C105 C106 C107 120(3) yes
C106 C107 C108 118(3) yes
C107 C108 C109 122(3) yes
C108 C109 C110 116(3) yes
C105 C110 C109 118(3) yes
C112 C111 C116 116.3(16) yes
C111 C112 C113 122.0(19) yes
C112 C113 C114 116.4(19) yes
C113 C114 C115 127.8(18) yes
C114 C115 C116 115.2(17) yes
C111 C116 C115 121.6(17) yes
C118 C117 C122 119.1(11) yes
C117 C118 C119 120.6(11) yes
C118 C119 C120 120.0(11) yes
C119 C120 C121 120.2(11) yes
C120 C121 C122 121.0(12) yes
C117 C122 C121 119.0(11) yes
C124 C123 C128 121.2(10) yes
C123 C124 C125 120.1(10) yes
C124 C125 C126 117.5(10) yes
C125 C126 C127 122.5(10) yes
C126 C127 C128 118.8(9) yes
C123 C128 C127 119.7(10) yes
C130 C129 C134 121.2(11) yes
C129 C130 C131 119.4(10) yes
C130 C131 C132 120.9(11) yes
C131 C132 C133 118.3(12) yes
C132 C133 C134 121.5(11) yes
C129 C134 C133 118.6(11) yes
C136 C135 C140 126(3) yes
C135 C136 C137 117.1(19) yes
C136 C137 C138 120.2(19) yes
C137 C138 C139 117(2) yes
C138 C139 C140 126(3) yes
C135 C140 C139 112(3) yes
N2 C3 H3 127.109 no
C4 C3 H3 127.107 no
N5 C4 H4 126.297 no
C3 C4 H4 126.313 no
C7 C8 H8 119.363 no
C9 C8 H8 119.373 no
C9 C10 H10 120.006 no
C11 C10 H10 119.992 no
C7 C12 H12 106.935 no
C13 C12 H12 106.942 no
C19 C12 H12 106.943 no
C13 C14 H14 119.974 no
C15 C14 H14 119.938 no
C14 C15 H15 118.857 no
C16 C15 H15 118.853 no
C15 C16 H16 121.527 no
C17 C16 H16 121.538 no
C16 C17 H17 119.102 no
C18 C17 H17 119.104 no
C13 C18 H18 120.103 no
C17 C18 H18 120.072 no
C19 C20 H20 119.043 no
C21 C20 H20 119.038 no
C20 C21 H21 119.866 no
C22 C21 H21 119.878 no
C21 C22 H22 120.309 no
C23 C22 H22 120.356 no
C22 C23 H23 119.729 no
C24 C23 H23 119.737 no
C19 C24 H24 120.197 no
C23 C24 H24 120.177 no
C9 C25 H25A 109.458 no
C9 C25 H25B 109.465 no
C9 C25 H25C 109.478 no
H25A C25 H25B 109.475 no
H25A C25 H25C 109.479 no
H25B C25 H25C 109.471 no
C11 C26 H26 106.432 no
C27 C26 H26 106.432 no
C33 C26 H26 106.437 no
C27 C28 H28 118.771 no
C29 C28 H28 118.754 no
C28 C29 H29 119.910 no
C30 C29 H29 119.932 no
C29 C30 H30 120.684 no
C31 C30 H30 120.664 no
C30 C31 H31 119.067 no
C32 C31 H31 119.091 no
C27 C32 H32 120.135 no
C31 C32 H32 120.148 no
C33 C34 H34 119.504 no
C35 C34 H34 119.512 no
C34 C35 H35 119.822 no
C36 C35 H35 119.807 no
C35 C36 H36 119.859 no
C37 C36 H36 119.851 no
C36 C37 H37 120.556 no
C38 C37 H37 120.559 no
C33 C38 H38 118.459 no
C37 C38 H38 118.465 no
C40 C41 H41 119.290 no
C42 C41 H41 119.244 no
C42 C43 H43 118.177 no
C44 C43 H43 118.211 no
C40 C45 H45 105.965 no
C46 C45 H45 105.962 no
C52 C45 H45 105.969 no
C46 C47 H47 118.832 no
C48 C47 H47 118.828 no
C47 C48 H48 119.364 no
C49 C48 H48 119.416 no
C48 C49 H49 120.980 no
C50 C49 H49 120.984 no
C49 C50 H50 120.038 no
C51 C50 H50 120.038 no
C46 C51 H51 118.730 no
C50 C51 H51 118.682 no
C52 C53 H53 119.393 no
C54 C53 H53 119.387 no
C53 C54 H54 119.804 no
C55 C54 H54 119.783 no
C54 C55 H55 120.094 no
C56 C55 H55 120.087 no
C55 C56 H56 120.140 no
C57 C56 H56 120.126 no
C52 C57 H57 119.064 no
C56 C57 H57 119.115 no
C42 C58 H58A 109.467 no
C42 C58 H58B 109.471 no
C42 C58 H58C 109.479 no
H58A C58 H58B 109.475 no
H58A C58 H58C 109.466 no
H58B C58 H58C 109.469 no
C44 C59 H59 107.560 no
C60 C59 H59 107.567 no
C66 C59 H59 107.567 no
C60 C61 H61 119.725 no
C62 C61 H61 119.697 no
C61 C62 H62 119.332 no
C63 C62 H62 119.286 no
C62 C63 H63 120.610 no
C64 C63 H63 120.581 no
C63 C64 H64 120.097 no
C65 C64 H64 120.113 no
C60 C65 H65 119.488 no
C64 C65 H65 119.463 no
C66 C67 H67 119.360 no
C68 C67 H67 119.344 no
C67 C68 H68 118.679 no
C69 C68 H68 118.690 no
C68 C69 H69 121.215 no
C70 C69 H69 121.218 no
C69 C70 H70 119.855 no
C71 C70 H70 119.874 no
C66 C71 H71 118.566 no
C70 C71 H71 118.574 no
C72 C73 H73 124.383 no
C74 C73 H73 124.363 no
C75 C76 H76 120.416 no
C77 C76 H76 120.415 no
C76 C77 H77 119.006 no
C78 C77 H77 119.014 no
C77 C78 H78 120.053 no
C79 C78 H78 120.099 no
C78 C79 H79 121.383 no
C80 C79 H79 121.361 no
C81 C82 H82 120.247 no
C83 C82 H82 120.264 no
C82 C83 H83 119.134 no
C84 C83 H83 119.138 no
C83 C84 H84 121.978 no
C85 C84 H84 122.004 no
C84 C85 H85 119.769 no
C86 C85 H85 119.828 no
C81 C86 H86 119.948 no
C85 C86 H86 119.923 no
C87 C88 H88 118.833 no
C89 C88 H88 118.826 no
C88 C89 H89 120.694 no
C90 C89 H89 120.674 no
C89 C90 H90 119.213 no
C91 C90 H90 119.209 no
C90 C91 H91 120.911 no
C92 C91 H91 120.946 no
C87 C92 H92 119.326 no
C91 C92 H92 119.330 no
C93 C94 H94 119.174 no
C95 C94 H94 119.162 no
C94 C95 H95 120.364 no
C96 C95 H95 120.366 no
C95 C96 H96 119.973 no
C97 C96 H96 119.983 no
C96 C97 H97 120.380 no
C98 C97 H97 120.328 no
C93 C98 H98 119.373 no
C97 C98 H98 119.380 no
C99 C100 H100 120.827 no
C101 C100 H100 120.814 no
C100 C101 H101 120.153 no
C102 C101 H101 120.158 no
C101 C102 H102 119.029 no
C103 C102 H102 119.040 no
C102 C103 H103 120.250 no
C104 C103 H103 120.264 no
C99 C104 H104 120.231 no
C103 C104 H104 120.251 no
C106 C105 H105 117.987 no
C110 C105 H105 117.993 no
C105 C106 H106 120.044 no
C107 C106 H106 120.036 no
C106 C107 H107 120.773 no
C108 C107 H107 120.758 no
C107 C108 H108 118.857 no
C109 C108 H108 118.854 no
C108 C109 H109 121.810 no
C110 C109 H109 121.797 no
C105 C110 H110 120.951 no
C109 C110 H110 120.963 no
C112 C111 H111 121.819 no
C116 C111 H111 121.833 no
C111 C112 H112 119.013 no
C113 C112 H112 119.003 no
C112 C113 H113 121.832 no
C114 C113 H113 121.793 no
C113 C114 H114 116.132 no
C115 C114 H114 116.109 no
C114 C115 H115 122.398 no
C116 C115 H115 122.400 no
C111 C116 H116 119.175 no
C115 C116 H116 119.197 no
C118 C117 H117 120.461 no
C122 C117 H117 120.465 no
C117 C118 H118 119.699 no
C119 C118 H118 119.687 no
C118 C119 H119 120.013 no
C120 C119 H119 120.005 no
C119 C120 H120 119.889 no
C121 C120 H120 119.896 no
C120 C121 H121 119.500 no
C122 C121 H121 119.484 no
C117 C122 H122 120.482 no
C121 C122 H122 120.490 no
C124 C123 H123 119.385 no
C128 C123 H123 119.423 no
C123 C124 H124 119.949 no
C125 C124 H124 119.935 no
C124 C125 H125 121.261 no
C126 C125 H125 121.283 no
C125 C126 H126 118.717 no
C127 C126 H126 118.776 no
C126 C127 H127 120.563 no
C128 C127 H127 120.593 no
C123 C128 H128 120.157 no
C127 C128 H128 120.132 no
C130 C129 H129 119.384 no
C134 C129 H129 119.381 no
C129 C130 H130 120.281 no
C131 C130 H130 120.287 no
C130 C131 H131 119.570 no
C132 C131 H131 119.568 no
C131 C132 H132 120.859 no
C133 C132 H132 120.831 no
C132 C133 H133 119.225 no
C134 C133 H133 119.257 no
C129 C134 H134 120.699 no
C133 C134 H134 120.710 no
C136 C135 H135 116.859 no
C140 C135 H135 116.874 no
C135 C136 H136 121.441 no
C137 C136 H136 121.431 no
C136 C137 H137 119.906 no
C138 C137 H137 119.893 no
C137 C138 H138 121.439 no
C139 C138 H138 121.428 no
C138 C139 H139 116.884 no
C140 C139 H139 116.892 no
C135 C140 H140 123.757 no
C139 C140 H140 123.767 no

loop_
_geom_bond_atom_site_label_1
_geom_bond_atom_site_label_2
_geom_bond_distance
_geom_bond_publ_flag
Ru1 Cl1 2.377(3) yes
Ru1 Cl2 2.346(3) yes
Ru1 P1 2.418(3) yes
Ru1 C1 2.135(10) yes
Ru1 C72 1.836(10) yes
P1 C87 1.826(10) yes
P1 C93 1.835(11) yes
P1 C99 1.851(10) yes
N2 C1 1.364(12) yes
N2 C3 1.383(13) yes
N2 C6 1.458(12) yes
N5 C1 1.369(13) yes
N5 C4 1.382(13) yes
N5 C39 1.449(12) yes
C3 C4 1.366(14) yes
C6 C7 1.423(13) yes
C6 C11 1.394(13) yes
C7 C8 1.419(14) yes
C7 C12 1.513(13) yes
C8 C9 1.368(14) yes
C9 C10 1.388(14) yes
C9 C25 1.525(14) yes
C10 C11 1.393(13) yes
C11 C26 1.526(14) yes
C12 C13 1.530(14) yes
C12 C19 1.548(13) yes
C13 C14 1.399(13) yes
C13 C18 1.369(14) yes
C14 C15 1.386(14) yes
C15 C16 1.386(15) yes
C16 C17 1.383(14) yes
C17 C18 1.419(14) yes
C19 C20 1.371(14) yes
C19 C24 1.387(13) yes
C20 C21 1.370(14) yes
C21 C22 1.365(14) yes
C22 C23 1.374(16) yes
C23 C24 1.399(15) yes
C26 C27 1.513(14) yes
C26 C33 1.519(14) yes
C27 C28 1.387(14) yes
C27 C32 1.423(13) yes
C28 C29 1.374(16) yes
C29 C30 1.389(15) yes
C30 C31 1.380(15) yes
C31 C32 1.382(16) yes
C33 C34 1.396(15) yes
C33 C38 1.391(15) yes
C34 C35 1.373(15) yes
C35 C36 1.378(17) yes
C36 C37 1.363(16) yes
C37 C38 1.371(14) yes
C39 C40 1.376(13) yes
C39 C44 1.433(13) yes
C40 C41 1.422(13) yes
C40 C45 1.505(14) yes
C41 C42 1.396(15) yes
C42 C43 1.376(14) yes
C42 C58 1.498(15) yes
C43 C44 1.366(13) yes
C44 C59 1.537(12) yes
C45 C46 1.535(14) yes
C45 C52 1.516(13) yes
C46 C47 1.378(14) yes
C46 C51 1.391(14) yes
C47 C48 1.394(15) yes
C48 C49 1.373(16) yes
C49 C50 1.388(15) yes
C50 C51 1.401(15) yes
C52 C53 1.410(14) yes
C52 C57 1.383(13) yes
C53 C54 1.368(15) yes
C54 C55 1.382(16) yes
C55 C56 1.370(17) yes
C56 C57 1.390(15) yes
C59 C60 1.525(14) yes
C59 C66 1.522(14) yes
C60 C61 1.371(15) yes
C60 C65 1.402(13) yes
C61 C62 1.367(15) yes
C62 C63 1.379(14) yes
C63 C64 1.387(16) yes
C64 C65 1.371(15) yes
C66 C67 1.437(14) yes
C66 C71 1.391(15) yes
C67 C68 1.350(16) yes
C68 C69 1.377(18) yes
C69 C70 1.403(16) yes
C70 C71 1.378(16) yes
C72 C73 1.540(16) yes
C72 C80 1.499(15) yes
C73 C74 1.280(16) yes
C74 C75 1.447(17) yes
C74 C81 1.499(18) yes
C75 C76 1.360(16) yes
C75 C80 1.431(16) yes
C76 C77 1.43(2) yes
C77 C78 1.288(18) yes
C78 C79 1.490(18) yes
C79 C80 1.285(19) yes
C81 C82 1.344(19) yes
C81 C86 1.339(19) yes
C82 C83 1.41(2) yes
C83 C84 1.42(2) yes
C84 C85 1.40(3) yes
C85 C86 1.43(3) yes
C87 C88 1.372(14) yes
C87 C92 1.396(15) yes
C88 C89 1.364(14) yes
C89 C90 1.391(17) yes
C90 C91 1.364(17) yes
C91 C92 1.397(16) yes
C93 C94 1.391(15) yes
C93 C98 1.374(14) yes
C94 C95 1.365(16) yes
C95 C96 1.384(17) yes
C96 C97 1.388(17) yes
C97 C98 1.381(15) yes
C99 C100 1.387(15) yes
C99 C104 1.401(14) yes
C100 C101 1.409(14) yes
C101 C102 1.370(16) yes
C102 C103 1.374(16) yes
C103 C104 1.379(14) yes
C105 C106 1.37(5) yes
C105 C110 1.39(4) yes
C106 C107 1.31(6) yes
C107 C108 1.44(5) yes
C108 C109 1.39(5) yes
C109 C110 1.41(4) yes
C111 C112 1.44(3) yes
C111 C116 1.39(3) yes
C112 C113 1.31(4) yes
C113 C114 1.38(3) yes
C114 C115 1.32(3) yes
C115 C116 1.40(3) yes
C117 C118 1.375(17) yes
C117 C122 1.387(19) yes
C118 C119 1.358(17) yes
C119 C120 1.356(17) yes
C120 C121 1.358(17) yes
C121 C122 1.362(18) yes
C123 C124 1.365(16) yes
C123 C128 1.374(15) yes
C124 C125 1.397(15) yes
C125 C126 1.378(14) yes
C126 C127 1.373(15) yes
C127 C128 1.373(15) yes
C129 C130 1.378(15) yes
C129 C134 1.385(14) yes
C130 C131 1.380(17) yes
C131 C132 1.382(16) yes
C132 C133 1.401(18) yes
C133 C134 1.371(17) yes
C135 C136 1.34(4) yes
C135 C140 1.39(5) yes
C136 C137 1.34(3) yes
C137 C138 1.40(3) yes
C138 C139 1.36(4) yes
C139 C140 1.30(5) yes
C3 H3 0.950 no
C4 H4 0.950 no
C8 H8 0.950 no
C10 H10 0.950 no
C12 H12 1.000 no
C14 H14 0.950 no
C15 H15 0.950 no
C16 H16 0.950 no
C17 H17 0.950 no
C18 H18 0.950 no
C20 H20 0.950 no
C21 H21 0.950 no
C22 H22 0.950 no
C23 H23 0.950 no
C24 H24 0.950 no
C25 H25A 0.980 no
C25 H25B 0.980 no
C25 H25C 0.980 no
C26 H26 1.000 no
C28 H28 0.950 no
C29 H29 0.950 no
C30 H30 0.950 no
C31 H31 0.950 no
C32 H32 0.950 no
C34 H34 0.950 no
C35 H35 0.950 no
C36 H36 0.950 no
C37 H37 0.950 no
C38 H38 0.950 no
C41 H41 0.950 no
C43 H43 0.950 no
C45 H45 1.000 no
C47 H47 0.950 no
C48 H48 0.950 no
C49 H49 0.950 no
C50 H50 0.950 no
C51 H51 0.950 no
C53 H53 0.950 no
C54 H54 0.950 no
C55 H55 0.950 no
C56 H56 0.950 no
C57 H57 0.950 no
C58 H58A 0.980 no
C58 H58B 0.980 no
C58 H58C 0.980 no
C59 H59 1.000 no
C61 H61 0.950 no
C62 H62 0.950 no
C63 H63 0.950 no
C64 H64 0.950 no
C65 H65 0.950 no
C67 H67 0.950 no
C68 H68 0.950 no
C69 H69 0.950 no
C70 H70 0.950 no
C71 H71 0.950 no
C73 H73 0.950 no
C76 H76 0.950 no
C77 H77 0.950 no
C78 H78 0.950 no
C79 H79 0.950 no
C82 H82 0.950 no
C83 H83 0.950 no
C84 H84 0.950 no
C85 H85 0.950 no
C86 H86 0.950 no
C88 H88 0.950 no
C89 H89 0.950 no
C90 H90 0.950 no
C91 H91 0.950 no
C92 H92 0.950 no
C94 H94 0.950 no
C95 H95 0.950 no
C96 H96 0.950 no
C97 H97 0.950 no
C98 H98 0.950 no
C100 H100 0.950 no
C101 H101 0.950 no
C102 H102 0.950 no
C103 H103 0.950 no
C104 H104 0.950 no
C105 H105 0.950 no
C106 H106 0.950 no
C107 H107 0.950 no
C108 H108 0.950 no
C109 H109 0.950 no
C110 H110 0.950 no
C111 H111 0.950 no
C112 H112 0.950 no
C113 H113 0.950 no
C114 H114 0.950 no
C115 H115 0.950 no
C116 H116 0.950 no
C117 H117 0.950 no
C118 H118 0.950 no
C119 H119 0.950 no
C120 H120 0.950 no
C121 H121 0.950 no
C122 H122 0.950 no
C123 H123 0.950 no
C124 H124 0.950 no
C125 H125 0.950 no
C126 H126 0.950 no
C127 H127 0.950 no
C128 H128 0.950 no
C129 H129 0.950 no
C130 H130 0.950 no
C131 H131 0.950 no
C132 H132 0.950 no
C133 H133 0.950 no
C134 H134 0.950 no
C135 H135 0.950 no
C136 H136 0.950 no
C137 H137 0.950 no
C138 H138 0.950 no
C139 H139 0.950 no
C140 H140 0.950 no

loop_
_geom_contact_atom_site_label_1
_geom_contact_atom_site_label_2
_geom_contact_distance
_geom_contact_publ_flag
_geom_contact_site_symmetry_2
Ru1 C6 3.444(9) no .
Ru1 C79 3.553(13) no .
Cl1 C12 3.550(10) no .
Cl1 C59 3.521(10) no .
Cl1 C71 3.562(10) no .
Cl1 C73 3.402(11) no .
Cl1 C98 3.303(11) no .
Cl2 C11 3.417(10) no .
Cl2 C38 3.403(11) no .
Cl2 C79 3.233(13) no .
Cl2 C80 3.525(12) no .
Cl2 C87 3.428(11) no .
Cl2 C88 3.335(11) no .
P1 C73 3.482(12) no .
N2 C12 2.935(11) no .
N2 C13 3.340(11) no .
N2 C26 2.908(12) no .
N2 C27 3.256(12) no .
N2 C39 3.549(12) no .
N5 C6 3.577(12) no .
N5 C45 2.913(12) no .
N5 C59 2.903(12) no .
N5 C60 3.177(13) no .
N5 C65 3.584(12) no .
N5 C72 3.526(13) no .
C1 C7 3.441(13) no .
C1 C11 3.357(13) no .
C1 C40 3.332(13) no .
C1 C44 3.397(14) no .
C3 C7 3.348(14) no .
C3 C11 3.314(13) no .
C3 C12 3.473(13) no .
C3 C13 3.240(12) no .
C3 C18 3.273(13) no .
C3 C26 3.367(14) no .
C3 C27 3.081(13) no .
C3 C28 3.548(15) no .
C3 C32 3.214(13) no .
C3 C39 3.599(13) no .
C4 C6 3.584(14) no .
C4 C40 3.197(13) no .
C4 C44 3.436(13) no .
C4 C45 3.210(13) no .
C4 C46 3.471(13) no .
C4 C59 3.580(14) no .
C4 C60 3.232(15) no .
C4 C65 3.286(13) no .
C6 C9 2.779(14) no .
C6 C13 3.244(13) no .
C6 C18 3.359(13) no .
C6 C27 3.103(14) no .
C6 C28 3.397(15) no .
C7 C10 2.814(14) no .
C7 C18 2.921(14) no .
C7 C20 3.231(14) no .
C7 C24 3.481(13) no .
C8 C11 2.784(13) no .
C8 C13 3.511(14) no .
C8 C19 2.871(13) no .
C8 C20 3.421(14) no .
C8 C24 3.512(13) no .
C10 C27 3.379(14) no .
C10 C28 3.410(15) no .
C10 C33 2.948(14) no .
C10 C38 3.251(14) no .
C11 C28 2.886(15) no .
C11 C38 3.162(13) no .
C13 C16 2.828(14) no .
C13 C24 2.861(14) no .
C14 C17 2.754(14) no .
C14 C19 3.100(13) no .
C14 C24 3.241(14) no .
C15 C18 2.758(15) no .
C18 C19 3.545(14) no .
C19 C22 2.783(14) no .
C20 C23 2.729(14) no .
C20 C103 3.543(14) no .
C20 C104 3.491(13) no .
C21 C24 2.754(15) no .
C21 C102 3.573(15) no .
C27 C30 2.816(15) no .
C27 C34 2.818(13) no .
C28 C31 2.741(15) no .
C28 C33 3.423(14) no .
C28 C34 3.538(14) no .
C29 C32 2.776(15) no .
C32 C33 3.330(14) no .
C32 C34 3.351(14) no .
C33 C36 2.788(14) no .
C34 C37 2.760(15) no .
C35 C38 2.720(16) no .
C39 C42 2.767(14) no .
C39 C46 3.359(14) no .
C39 C47 3.425(14) no .
C39 C60 3.119(14) no .
C39 C61 3.509(14) no .
C39 C72 3.232(15) no .
C39 C80 3.399(15) no .
C40 C43 2.792(14) no .
C40 C47 2.834(14) no .
C40 C53 3.532(14) no .
C40 C57 3.366(14) no .
C40 C79 3.258(17) no .
C40 C80 3.433(16) no .
C41 C44 2.796(13) no .
C41 C46 3.204(14) no .
C41 C47 3.282(15) no .
C41 C52 3.083(14) no .
C41 C57 3.331(14) no .
C41 C78 3.534(17) no .
C41 C79 3.403(17) no .
C41 C80 3.494(17) no .
C42 C75 3.378(16) no .
C42 C76 3.549(18) no .
C43 C60 3.473(14) no .
C43 C61 3.563(15) no .
C43 C66 2.965(14) no .
C43 C67 3.213(14) no .
C43 C73 3.525(16) no .
C43 C74 3.435(17) no .
C43 C75 3.524(15) no .
C44 C61 2.946(14) no .
C44 C67 3.317(14) no .
C44 C72 3.361(14) no .
C44 C73 3.408(15) no .
C46 C49 2.842(15) no .
C46 C57 2.992(13) no .
C47 C50 2.748(15) no .
C48 C51 2.732(16) no .
C51 C52 2.942(14) no .
C51 C57 3.178(14) no .
C52 C55 2.798(14) no .
C52 C79 3.535(18) no .
C53 C56 2.756(15) no .
C53 C78 3.583(18) no .
C53 C79 3.387(18) no .
C54 C57 2.746(15) no .
C58 C76 3.505(18) no .
C60 C63 2.783(15) no .
C60 C67 3.132(15) no .
C60 C71 3.587(15) no .
C61 C64 2.760(15) no .
C61 C66 3.310(16) no .
C61 C67 3.391(15) no .
C62 C65 2.733(14) no .
C65 C66 3.370(15) no .
C66 C69 2.840(16) no .
C67 C70 2.756(16) no .
C68 C71 2.735(15) no .
C70 C86 3.559(18) no .
C72 C93 3.536(15) no .
C73 C76 3.582(17) no .
C73 C82 3.565(18) no .
C73 C86 2.93(2) no .
C73 C93 3.128(16) no .
C73 C94 3.196(17) no .
C74 C79 3.571(18) no .
C74 C94 3.538(17) no .
C75 C78 2.772(18) no .
C75 C82 3.114(19) no .
C76 C79 2.786(19) no .
C76 C81 3.236(19) no .
C76 C82 3.29(2) no .
C77 C80 2.720(16) no .
C81 C84 2.81(2) no .
C81 C95 3.579(18) no .
C82 C85 2.78(2) no .
C83 C86 2.75(2) no .
C87 C90 2.767(15) no .
C87 C94 3.068(14) no .
C87 C104 3.597(14) no .
C88 C91 2.761(17) no .
C88 C94 3.444(15) no .
C89 C92 2.753(15) no .
C92 C99 3.054(14) no .
C92 C100 3.427(14) no .
C93 C96 2.773(16) no .
C93 C100 3.124(14) no .
C94 C97 2.749(15) no .
C95 C98 2.758(17) no .
C98 C99 3.332(15) no .
C98 C100 3.236(14) no .
C99 C102 2.746(15) no .
C100 C103 2.795(15) no .
C101 C104 2.778(15) no .
C105 C108 2.68(5) no .
C106 C109 2.82(5) no .
C107 C110 2.80(4) no .
C111 C114 2.69(3) no .
C112 C115 2.77(3) no .
C113 C116 2.76(3) no .
C117 C120 2.736(17) no .
C118 C121 2.717(18) no .
C119 C122 2.742(17) no .
C123 C126 2.718(15) no .
C124 C127 2.762(14) no .
C125 C128 2.778(15) no .
C129 C132 2.766(17) no .
C130 C133 2.756(16) no .
C131 C134 2.774(16) no .
C135 C138 2.65(4) no .
C136 C139 2.69(3) no .
C137 C140 2.77(4) no .
C17 C29 3.588(14) no 3_556
C19 C123 3.587(14) no 1_455
C20 C123 3.600(14) no 1_455
C29 C17 3.588(14) no 3_556
C30 C133 3.591(16) no 3_666
C30 C134 3.554(15) no 3_666
C36 C116 3.542(19) no 1_545
C55 C109 3.54(3) no 2_646
C65 C127 3.555(15) no 1_455
C69 C103 3.458(15) no 1_565
C69 C104 3.575(15) no 1_565
C89 C140 3.51(4) no 2_646
C90 C140 3.60(4) no 2_646
C103 C69 3.458(15) no 1_545
C104 C69 3.575(15) no 1_545
C109 C55 3.54(3) no 2_656
C109 C112 3.55(3) no .
C112 C109 3.55(3) no .
C116 C36 3.542(19) no 1_565
C123 C19 3.587(14) no 1_655
C123 C20 3.600(14) no 1_655
C127 C65 3.555(15) no 1_655
C133 C30 3.591(16) no 3_666
C134 C30 3.554(15) no 3_666
C140 C89 3.51(4) no 2_656
C140 C90 3.60(4) no 2_656
Ru1 H73 3.2366 no .
Ru1 H79 3.2617 no .
Ru1 H88 3.4106 no .
Ru1 H104 3.2258 no .
Cl1 H12 2.6212 no .
Cl1 H20 2.8604 no .
Cl1 H59 2.5614 no .
Cl1 H71 2.6875 no .
Cl1 H73 2.9503 no .
Cl1 H98 2.8204 no .
Cl2 H26 3.2691 no .
Cl2 H38 2.5263 no .
Cl2 H53 3.5437 no .
Cl2 H79 2.5494 no .
Cl2 H88 2.9973 no .
Cl2 H104 3.1775 no .
P1 H73 3.4807 no .
P1 H88 2.8676 no .
P1 H92 2.9032 no .
P1 H94 2.8888 no .
P1 H98 2.8863 no .
P1 H100 2.9336 no .
P1 H104 2.8650 no .
N2 H4 3.1156 no .
N2 H12 2.6452 no .
N2 H18 3.4783 no .
N2 H26 2.5625 no .
N2 H45 3.3422 no .
N5 H3 3.1379 no .
N5 H26 3.5037 no .
N5 H45 2.4242 no .
N5 H47 3.5781 no .
N5 H59 2.6258 no .
C1 H3 3.1889 no .
C1 H4 3.1762 no .
C1 H12 3.1269 no .
C1 H26 2.9297 no .
C1 H45 2.9827 no .
C1 H59 3.0481 no .
C1 H79 3.5116 no .
C3 H12 3.2626 no .
C3 H18 3.2915 no .
C3 H26 3.0672 no .
C3 H32 3.4555 no .
C3 H45 3.1865 no .
C4 H26 3.5948 no .
C4 H45 2.5903 no .
C4 H47 3.4910 no .
C4 H59 3.3772 no .
C4 H65 3.4556 no .
C6 H3 2.7635 no .
C6 H8 3.2873 no .
C6 H10 3.2689 no .
C6 H12 2.7043 no .
C6 H18 2.9023 no .
C6 H26 2.6493 no .
C6 H28 3.2229 no .
C7 H3 3.4632 no .
C7 H18 2.5742 no .
C7 H20 3.1738 no .
C7 H104 3.2841 no .
C8 H10 3.2472 no .
C8 H12 3.2558 no .
C8 H18 3.0827 no .
C8 H20 3.5296 no .
C8 H25A 2.7575 no .
C8 H25B 2.7528 no .
C8 H25C 3.2978 no .
C8 H103 3.2354 no .
C8 H104 3.1037 no .
C9 H28 3.4687 no .
C9 H103 3.3499 no .
C9 H104 3.2881 no .
C10 H8 3.2459 no .
C10 H25A 3.1230 no .
C10 H25B 3.1523 no .
C10 H25C 2.5486 no .
C10 H26 3.2441 no .
C10 H28 2.7841 no .
C10 H38 3.0606 no .
C11 H3 3.4811 no .
C11 H18 3.5086 no .
C11 H28 2.6182 no .
C11 H38 2.9426 no .
C12 H3 3.5588 no .
C12 H8 2.7068 no .
C12 H14 2.6352 no .
C12 H18 2.7283 no .
C12 H20 2.6664 no .
C12 H24 2.7126 no .
C13 H3 2.9777 no .
C13 H15 3.2637 no .
C13 H17 3.2615 no .
C13 H24 2.5158 no .
C14 H12 2.6424 no .
C14 H16 3.2877 no .
C14 H18 3.2485 no .
C14 H24 2.9043 no .
C14 H64 3.3172 no .
C14 H65 3.2047 no .
C15 H17 3.2222 no .
C15 H64 2.9458 no .
C16 H14 3.2781 no .
C16 H18 3.2970 no .
C17 H3 3.2160 no .
C17 H15 3.2201 no .
C18 H3 2.6601 no .
C18 H12 3.2176 no .
C18 H14 3.2434 no .
C18 H16 3.3108 no .
C18 H24 3.0015 no .
C19 H8 2.4979 no .
C19 H14 2.9986 no .
C19 H21 3.2475 no .
C19 H23 3.2644 no .
C20 H8 3.0065 no .
C20 H12 2.6482 no .
C20 H22 3.2311 no .
C20 H24 3.2310 no .
C21 H23 3.2217 no .
C22 H20 3.2228 no .
C22 H24 3.2629 no .
C23 H21 3.2242 no .
C24 H8 2.9005 no .
C24 H12 3.2559 no .
C24 H14 3.2968 no .
C24 H20 3.2266 no .
C24 H22 3.2674 no .
C25 H8 2.6433 no .
C25 H10 2.6597 no .
C25 H103 3.1402 no .
C26 H3 3.5367 no .
C26 H10 2.6741 no .
C26 H28 2.7139 no .
C26 H32 2.6902 no .
C26 H34 2.6955 no .
C26 H38 2.6930 no .
C26 H45 3.5503 no .
C26 H53 3.0034 no .
C27 H3 2.8846 no .
C27 H10 3.5546 no .
C27 H29 3.2701 no .
C27 H31 3.2810 no .
C27 H34 2.4282 no .
C28 H3 3.0133 no .
C28 H18 3.0313 no .
C28 H26 3.2734 no .
C28 H30 3.2538 no .
C28 H32 3.2622 no .
C28 H34 3.0084 no .
C29 H3 3.2776 no .
C29 H17 3.3833 no .
C29 H18 3.3288 no .
C29 H31 3.2382 no .
C30 H3 3.4131 no .
C30 H28 3.2444 no .
C30 H32 3.2670 no .
C31 H3 3.3027 no .
C31 H29 3.2421 no .
C31 H51 3.5282 no .
C32 H3 3.0553 no .
C32 H26 2.5660 no .
C32 H28 3.2588 no .
C32 H30 3.2697 no .
C32 H34 2.7979 no .
C32 H45 3.0796 no .
C32 H51 3.2136 no .
C33 H10 2.5861 no .
C33 H28 3.4754 no .
C33 H32 3.3272 no .
C33 H35 3.2640 no .
C33 H37 3.2800 no .
C33 H53 3.0074 no .
C34 H10 3.4301 no .
C34 H26 3.0949 no .
C34 H32 3.4116 no .
C34 H36 3.2411 no .
C34 H38 3.2276 no .
C35 H37 3.2381 no .
C36 H34 3.2398 no .
C36 H38 3.2056 no .
C36 H54 3.5633 no .
C37 H35 3.2314 no .
C37 H54 3.2815 no .
C38 H10 2.7772 no .
C38 H26 2.7909 no .
C38 H34 3.2332 no .
C38 H36 3.2153 no .
C38 H53 3.1494 no .
C38 H54 3.3884 no .
C39 H4 2.7946 no .
C39 H41 3.2405 no .
C39 H43 3.2378 no .
C39 H45 2.5829 no .
C39 H47 2.8475 no .
C39 H59 2.7191 no .
C39 H61 3.3671 no .
C40 H4 3.3400 no .
C40 H47 2.4621 no .
C40 H53 3.5998 no .
C40 H57 3.3327 no .
C40 H79 3.2505 no .
C41 H43 3.2332 no .
C41 H45 3.3023 no .
C41 H47 2.7903 no .
C41 H57 3.0701 no .
C41 H58A 3.1447 no .
C41 H58B 3.1185 no .
C41 H58C 2.5431 no .
C42 H47 3.3666 no .
C43 H41 3.2366 no .
C43 H47 3.5499 no .
C43 H58A 2.7559 no .
C43 H58B 2.7623 no .
C43 H58C 3.2967 no .
C43 H59 3.2452 no .
C43 H61 2.9734 no .
C43 H67 3.0286 no .
C43 H86 3.5972 no .
C44 H4 3.5905 no .
C44 H47 3.3103 no .
C44 H61 2.7004 no .
C44 H67 3.2499 no .
C45 H4 3.3032 no .
C45 H26 3.5642 no .
C45 H32 3.0704 no .
C45 H41 2.6708 no .
C45 H47 2.7374 no .
C45 H51 2.6569 no .
C45 H53 2.7014 no .
C45 H57 2.6835 no .
C45 H79 3.4697 no .
C46 H4 3.1391 no .
C46 H32 3.2173 no .
C46 H41 3.2505 no .
C46 H48 3.2726 no .
C46 H50 3.2972 no .
C46 H57 2.7541 no .
C47 H4 3.0322 no .
C47 H41 3.4746 no .
C47 H45 3.0954 no .
C47 H49 3.2715 no .
C47 H51 3.2085 no .
C47 H57 3.5068 no .
C47 H61 3.5186 no .
C48 H50 3.2294 no .
C49 H47 3.2548 no .
C49 H51 3.2622 no .
C50 H31 3.2745 no .
C50 H48 3.2281 no .
C51 H31 3.1598 no .
C51 H32 2.8974 no .
C51 H45 2.8221 no .
C51 H47 3.2111 no .
C51 H49 3.2782 no .
C51 H57 3.0232 no .
C52 H32 3.3843 no .
C52 H41 2.8033 no .
C52 H51 2.6566 no .
C52 H54 3.2754 no .
C52 H56 3.2742 no .
C52 H78 3.3297 no .
C52 H79 3.1892 no .
C53 H26 3.1011 no .
C53 H32 3.2974 no .
C53 H45 2.5498 no .
C53 H51 3.3352 no .
C53 H55 3.2424 no .
C53 H57 3.2437 no .
C53 H78 3.1447 no .
C53 H79 2.7749 no .
C54 H56 3.2412 no .
C54 H78 3.0925 no .
C54 H79 3.5055 no .
C55 H53 3.2402 no .
C55 H57 3.2377 no .
C55 H78 3.1987 no .
C56 H54 3.2371 no .
C56 H78 3.3544 no .
C57 H41 2.6774 no .
C57 H45 3.2832 no .
C57 H51 2.9533 no .
C57 H53 3.2417 no .
C57 H55 3.2467 no .
C57 H78 3.4255 no .
C58 H41 2.6546 no .
C58 H43 2.6433 no .
C58 H76 3.4810 no .
C59 H43 2.7138 no .
C59 H61 2.7248 no .
C59 H65 2.6373 no .
C59 H67 2.8020 no .
C59 H71 2.6485 no .
C60 H4 3.0407 no .
C60 H62 3.2295 no .
C60 H64 3.2715 no .
C60 H67 2.9899 no .
C61 H4 3.2025 no .
C61 H47 3.0750 no .
C61 H59 3.3071 no .
C61 H63 3.2505 no .
C61 H65 3.2388 no .
C61 H67 2.8591 no .
C62 H4 3.4917 no .
C62 H47 3.5926 no .
C62 H64 3.2421 no .
C63 H4 3.5882 no .
C63 H61 3.2463 no .
C63 H65 3.2417 no .
C64 H4 3.4328 no .
C64 H15 3.5472 no .
C64 H62 3.2380 no .
C65 H4 3.1552 no .
C65 H14 3.5346 no .
C65 H59 2.5334 no .
C65 H61 3.2446 no .
C65 H63 3.2463 no .
C66 H43 2.5912 no .
C66 H61 3.3482 no .
C66 H65 3.4230 no .
C66 H68 3.2806 no .
C66 H70 3.2798 no .
C66 H73 3.4927 no .
C66 H86 3.0168 no .
C67 H43 2.5590 no .
C67 H59 3.3937 no .
C67 H61 3.2055 no .
C67 H69 3.2471 no .
C67 H71 3.2550 no .
C67 H86 3.3440 no .
C68 H43 3.4759 no .
C68 H70 3.2390 no .
C68 H86 3.3559 no .
C69 H67 3.2388 no .
C69 H71 3.2609 no .
C69 H85 3.1193 no .
C69 H86 3.0967 no .
C70 H68 3.2361 no .
C70 H85 3.4655 no .
C70 H86 2.7643 no .
C71 H43 3.5995 no .
C71 H59 2.5305 no .
C71 H67 3.2522 no .
C71 H69 3.2733 no .
C71 H73 3.0330 no .
C71 H86 2.7113 no .
C72 H59 3.5929 no .
C72 H79 2.7454 no .
C72 H88 2.8320 no .
C73 H43 3.5980 no .
C73 H59 3.5453 no .
C73 H71 3.4516 no .
C73 H86 2.6769 no .
C73 H88 3.5649 no .
C73 H94 3.3887 no .
C74 H43 3.4042 no .
C74 H76 2.8501 no .
C74 H82 2.6288 no .
C74 H86 2.5430 no .
C74 H94 3.5391 no .
C75 H58A 3.3090 no .
C75 H73 3.1619 no .
C75 H77 3.2508 no .
C75 H79 3.2629 no .
C75 H82 2.8607 no .
C75 H88 3.2880 no .
C76 H58A 2.9652 no .
C76 H58C 3.5440 no .
C76 H78 3.2357 no .
C76 H82 2.8035 no .
C77 H41 3.5329 no .
C77 H79 3.2582 no .
C78 H41 3.3579 no .
C78 H76 3.2178 no .
C79 H41 3.5966 no .
C79 H53 3.3223 no .
C79 H77 3.2730 no .
C79 H88 2.9804 no .
C80 H73 3.2821 no .
C80 H76 3.2606 no .
C80 H78 3.2232 no .
C80 H88 2.6910 no .
C81 H73 2.7153 no .
C81 H76 3.0369 no .
C81 H83 3.2240 no .
C81 H85 3.2510 no .
C81 H95 3.5851 no .
C82 H76 2.8047 no .
C82 H84 3.3316 no .
C82 H86 3.1992 no .
C82 H95 3.3710 no .
C83 H85 3.2634 no .
C84 H82 3.3230 no .
C84 H86 3.3125 no .
C85 H83 3.2572 no .
C86 H43 3.4538 no .
C86 H73 2.7655 no .
C86 H82 3.2004 no .
C86 H84 3.3297 no .
C87 H89 3.2510 no .
C87 H91 3.2936 no .
C87 H94 2.5977 no .
C88 H90 3.2234 no .
C88 H92 3.2274 no .
C88 H94 2.7033 no .
C89 H91 3.2649 no .
C89 H94 3.4418 no .
C90 H88 3.2254 no .
C90 H92 3.2255 no .
C91 H89 3.2592 no .
C92 H88 3.2278 no .
C92 H90 3.2291 no .
C92 H94 3.3471 no .
C92 H100 3.5176 no .
C93 H73 2.8041 no .
C93 H95 3.2628 no .
C93 H97 3.2562 no .
C93 H100 2.6568 no .
C94 H73 3.0633 no .
C94 H88 3.5072 no .
C94 H96 3.2284 no .
C94 H98 3.2340 no .
C94 H100 3.5968 no .
C95 H73 3.4281 no .
C95 H97 3.2596 no .
C96 H73 3.4774 no .
C96 H94 3.2275 no .
C96 H98 3.2457 no .
C97 H73 3.2907 no .
C97 H95 3.2594 no .
C98 H73 2.9356 no .
C98 H94 3.2305 no .
C98 H96 3.2473 no .
C98 H100 2.6796 no .
C99 H20 3.0764 no .
C99 H92 2.5651 no .
C99 H98 3.0054 no .
C99 H101 3.2629 no .
C99 H103 3.2640 no .
C100 H20 3.5657 no .
C100 H21 3.5796 no .
C100 H92 2.6916 no .
C100 H98 2.9237 no .
C100 H102 3.2578 no .
C100 H104 3.2809 no .
C101 H21 3.1507 no .
C101 H92 3.4206 no .
C101 H103 3.2516 no .
C102 H21 3.1286 no .
C102 H100 3.2629 no .
C102 H104 3.2381 no .
C103 H8 3.4636 no .
C103 H20 3.2782 no .
C103 H21 3.5492 no .
C103 H25B 3.2027 no .
C103 H101 3.2517 no .
C104 H20 2.8992 no .
C104 H92 3.2339 no .
C104 H100 3.2865 no .
C104 H102 3.2315 no .
C105 H107 3.1838 no .
C105 H109 3.2685 no .
C106 H108 3.2036 no .
C106 H110 3.2808 no .
C107 H105 3.1588 no .
C107 H109 3.3414 no .
C108 H106 3.2344 no .
C108 H110 3.2535 no .
C109 H105 3.2490 no .
C109 H107 3.3278 no .
C110 H106 3.2780 no .
C110 H108 3.2392 no .
C111 H113 3.2760 no .
C111 H115 3.3036 no .
C112 H114 3.1286 no .
C112 H116 3.2677 no .
C113 H111 3.2567 no .
C113 H115 3.2714 no .
C114 H112 3.1545 no .
C114 H116 3.1556 no .
C115 H111 3.2996 no .
C115 H113 3.2588 no .
C116 H112 3.2578 no .
C116 H114 3.1515 no .
C117 H119 3.2314 no .
C117 H121 3.2287 no .
C118 H120 3.2072 no .
C118 H122 3.2433 no .
C119 H117 3.2313 no .
C119 H121 3.2065 no .
C120 H118 3.2055 no .
C120 H122 3.2248 no .
C121 H117 3.2306 no .
C121 H119 3.2099 no .
C122 H118 3.2403 no .
C122 H120 3.2220 no .
C123 H125 3.2557 no .
C123 H127 3.2372 no .
C124 H126 3.2305 no .
C124 H128 3.2399 no .
C125 H123 3.2490 no .
C125 H127 3.2640 no .
C126 H124 3.2350 no .
C126 H128 3.2264 no .
C127 H123 3.2305 no .
C127 H125 3.2686 no .
C128 H124 3.2398 no .
C128 H126 3.2178 no .
C129 H131 3.2383 no .
C129 H133 3.2277 no .
C130 H132 3.2622 no .
C130 H134 3.2643 no .
C131 H129 3.2372 no .
C131 H133 3.2464 no .
C132 H130 3.2594 no .
C132 H134 3.2781 no .
C133 H129 3.2264 no .
C133 H131 3.2517 no .
C134 H130 3.2629 no .
C134 H132 3.2744 no .
C135 H137 3.1505 no .
C135 H139 3.1063 no .
C136 H138 3.2314 no .
C136 H140 3.2925 no .
C137 H135 3.1309 no .
C137 H139 3.2010 no .
C138 H135 3.5989 no .
C138 H136 3.2395 no .
C138 H140 3.2356 no .
C139 H135 3.0919 no .
C139 H137 3.2151 no .
C140 H136 3.2868 no .
C140 H138 3.2151 no .
H3 H4 2.5018 no .
H3 H12 3.5827 no .
H3 H17 3.5491 no .
H3 H18 2.6834 no .
H3 H26 3.4738 no .
H3 H28 3.4717 no .
H3 H32 3.5341 no .
H4 H45 2.8768 no .
H4 H47 2.9338 no .
H4 H65 3.5686 no .
H8 H12 3.4961 no .
H8 H18 3.4499 no .
H8 H20 3.3301 no .
H8 H24 3.1684 no .
H8 H25A 2.6772 no .
H8 H25B 2.6987 no .
H8 H25C 3.5740 no .
H8 H103 2.9638 no .
H8 H104 3.4074 no .
H10 H25A 3.2874 no .
H10 H25B 3.3537 no .
H10 H25C 2.3284 no .
H10 H26 3.4859 no .
H10 H28 2.9967 no .
H10 H38 2.7779 no .
H12 H14 2.5029 no .
H12 H18 3.4727 no .
H12 H20 2.4898 no .
H12 H24 3.5169 no .
H12 H65 3.4563 no .
H14 H15 2.3189 no .
H14 H24 3.2059 no .
H14 H64 3.2981 no .
H14 H65 2.7655 no .
H15 H16 2.3416 no .
H15 H64 2.6495 no .
H16 H17 2.3415 no .
H17 H18 2.3570 no .
H17 H29 2.9774 no .
H18 H24 3.3537 no .
H18 H28 2.7609 no .
H18 H29 3.2881 no .
H20 H21 2.3045 no .
H20 H98 3.4034 no .
H20 H104 3.1013 no .
H21 H22 2.3182 no .
H21 H101 3.4081 no .
H21 H102 3.3583 no .
H22 H23 2.3253 no .
H23 H24 2.3478 no .
H25B H103 2.2969 no .
H25B H104 3.5405 no .
H26 H28 3.5708 no .
H26 H32 2.4090 no .
H26 H34 3.2834 no .
H26 H38 2.7761 no .
H26 H45 2.6552 no .
H26 H53 2.2162 no .
H28 H29 2.3042 no .
H28 H34 3.3420 no .
H29 H30 2.3472 no .
H30 H31 2.3264 no .
H31 H32 2.3211 no .
H31 H50 3.2622 no .
H31 H51 3.0613 no .
H32 H34 3.0220 no .
H32 H45 2.3754 no .
H32 H51 2.4251 no .
H32 H53 2.9683 no .
H34 H35 2.3134 no .
H35 H36 2.3232 no .
H36 H37 2.3192 no .
H37 H38 2.3062 no .
H37 H54 3.5241 no .
H38 H53 3.1932 no .
H41 H45 3.5833 no .
H41 H47 3.1837 no .
H41 H57 2.3353 no .
H41 H58A 3.3409 no .
H41 H58B 3.2912 no .
H41 H58C 2.3223 no .
H41 H78 3.5878 no .
H43 H58A 2.6823 no .
H43 H58B 2.6989 no .
H43 H58C 3.5729 no .
H43 H59 3.4651 no .
H43 H61 3.1874 no .
H43 H67 2.4635 no .
H43 H86 2.9693 no .
H45 H47 3.2704 no .
H45 H51 2.8064 no .
H45 H53 2.3551 no .
H45 H57 3.5806 no .
H45 H79 3.4034 no .
H47 H48 2.3177 no .
H47 H61 2.6658 no .
H48 H49 2.3283 no .
H48 H62 3.1718 no .
H49 H50 2.3523 no .
H50 H51 2.3319 no .
H51 H57 3.0627 no .
H53 H54 2.3059 no .
H53 H78 3.5900 no .
H53 H79 2.5194 no .
H54 H55 2.3306 no .
H54 H78 3.5218 no .
H55 H56 2.3229 no .
H56 H57 2.3289 no .
H58A H76 2.7541 no .
H58C H76 3.5402 no .
H59 H65 2.3104 no .
H59 H71 2.2845 no .
H59 H73 3.2913 no .
H61 H62 2.3030 no .
H61 H67 2.5114 no .
H62 H63 2.3283 no .
H63 H64 2.3464 no .
H64 H65 2.3147 no .
H65 H71 3.5894 no .
H67 H68 2.2715 no .
H68 H69 2.3252 no .
H69 H70 2.3683 no .
H69 H85 2.9842 no .
H70 H71 2.3055 no .
H70 H85 3.5914 no .
H70 H86 3.1733 no .
H70 H97 3.2612 no .
H71 H73 2.6745 no .
H71 H86 3.0903 no .
H73 H86 2.3425 no .
H73 H94 3.5139 no .
H73 H98 3.3420 no .
H76 H77 2.3668 no .
H76 H82 2.3177 no .
H77 H78 2.2248 no .
H78 H79 2.4615 no .
H79 H88 3.1809 no .
H82 H83 2.3469 no .
H82 H95 3.5564 no .
H83 H84 2.3870 no .
H84 H85 2.3771 no .
H85 H86 2.3789 no .
H88 H89 2.3084 no .
H88 H94 2.8339 no .
H89 H90 2.3405 no .
H90 H91 2.3167 no .
H91 H92 2.3512 no .
H92 H100 2.8730 no .
H94 H95 2.3087 no .
H95 H96 2.3404 no .
H96 H97 2.3444 no .
H97 H98 2.3267 no .
H98 H100 2.5664 no .
H100 H101 2.3727 no .
H101 H102 2.3079 no .
H102 H103 2.3140 no .
H103 H104 2.3366 no .
H105 H106 2.2885 no .
H105 H110 2.3220 no .
H106 H107 2.2726 no .
H107 H108 2.3891 no .
H108 H109 2.3570 no .
H109 H110 2.3974 no .
H111 H112 2.4049 no .
H111 H116 2.3574 no .
H112 H113 2.2769 no .
H113 H114 2.2984 no .
H114 H115 2.2430 no .
H115 H116 2.3747 no .
H117 H118 2.3280 no .
H117 H122 2.3511 no .
H118 H119 2.3034 no .
H119 H120 2.3041 no .
H120 H121 2.2990 no .
H121 H122 2.3120 no .
H123 H124 2.3051 no .
H123 H128 2.3184 no .
H124 H125 2.3648 no .
H125 H126 2.3281 no .
H126 H127 2.3144 no .
H127 H128 2.3345 no .
H129 H130 2.3232 no .
H129 H134 2.3359 no .
H130 H131 2.3280 no .
H131 H132 2.3386 no .
H132 H133 2.3521 no .
H133 H134 2.3201 no .
H135 H136 2.2655 no .
H135 H140 2.3532 no .
H136 H137 2.3056 no .
H137 H138 2.3658 no .
H138 H139 2.2868 no .
H139 H140 2.2631 no .
Cl1 H128 2.9611 no 1_455
Cl2 H68 3.0024 no 1_545
Cl2 H139 3.1389 no 2_646
C4 H131 3.4789 no 3_666
C9 H133 3.5863 no 1_445
C10 H67 3.4677 no 1_545
C13 H29 3.4605 no 3_556
C15 H63 3.2372 no 3_566
C15 H118 3.5362 no 3_566
C15 H132 3.4367 no 3_666
C16 H28 3.2118 no 3_556
C16 H29 3.2032 no 3_556
C16 H63 3.3149 no 3_566
C16 H132 3.0018 no 3_666
C16 H133 3.0005 no 3_666
C17 H17 3.2213 no 3_556
C17 H18 3.2365 no 3_556
C17 H28 3.3018 no 3_556
C17 H29 2.8207 no 3_556
C17 H132 3.2946 no 3_666
C17 H133 3.1015 no 3_666
C18 H17 3.0139 no 3_556
C18 H29 2.9770 no 3_556
C19 H123 3.2253 no 1_455
C20 H50 3.3695 no 1_455
C20 H123 3.0374 no 1_455
C20 H128 3.3793 no 1_455
C21 H31 3.1582 no 1_455
C21 H50 3.0815 no 1_455
C21 H120 3.2717 no 1_445
C21 H123 2.9306 no 1_455
C22 H23 3.1121 no 3_456
C22 H30 3.4009 no 1_455
C22 H31 3.1602 no 1_455
C22 H119 3.4049 no 1_445
C22 H120 2.9280 no 1_445
C22 H123 3.0064 no 1_455
C22 H129 3.4837 no 3_566
C23 H22 3.4792 no 3_456
C23 H23 3.0625 no 3_456
C23 H30 3.4789 no 3_556
C23 H120 3.4201 no 1_445
C23 H123 3.1508 no 1_455
C23 H129 3.5538 no 3_566
C24 H29 3.3252 no 3_556
C24 H30 3.4777 no 3_556
C24 H123 3.2697 no 1_455
C25 H126 3.0008 no 1_445
C25 H127 3.3724 no 1_445
C25 H133 3.2101 no 1_445
C25 H134 3.5244 no 1_445
C28 H118 3.3317 no 1_545
C28 H119 3.3913 no 1_545
C29 H24 3.0877 no 3_556
C29 H118 3.4624 no 1_545
C29 H119 2.9731 no 1_545
C30 H22 2.8603 no 1_655
C30 H23 3.5899 no 3_556
C30 H24 3.3533 no 3_556
C30 H119 2.8577 no 1_545
C31 H21 3.2401 no 1_655
C31 H22 2.9412 no 1_655
C31 H119 3.1625 no 1_545
C32 H119 3.5752 no 1_545
C34 H62 3.0892 no 1_545
C34 H101 3.4584 no 1_655
C34 H118 3.5481 no 1_545
C35 H48 3.1944 no 1_545
C35 H61 3.3475 no 1_545
C35 H62 3.0494 no 1_545
C36 H47 3.5756 no 1_545
C36 H48 3.5832 no 1_545
C36 H58B 3.5287 no 1_545
C36 H61 2.9214 no 1_545
C37 H58B 3.2154 no 1_545
C37 H61 2.9709 no 1_545
C37 H67 2.9290 no 1_545
C37 H139 3.5909 no 2_646
C38 H61 3.4431 no 1_545
C38 H67 2.9091 no 1_545
C41 H111 3.3652 no .
C42 H37 3.5147 no 1_565
C43 H37 3.3644 no 1_565
C47 H131 3.5629 no 3_666
C48 H35 3.4244 no 1_565
C48 H116 3.2569 no .
C48 H117 3.5061 no .
C48 H131 3.2976 no 3_666
C49 H97 3.3128 no 1_655
C49 H116 3.5788 no .
C49 H122 3.2541 no .
C49 H128 3.2147 no .
C49 H130 2.9510 no 3_666
C49 H131 3.5547 no 3_666
C50 H21 3.3122 no 1_655
C50 H97 3.1689 no 1_655
C50 H98 3.0402 no 1_655
C50 H128 3.2328 no .
C50 H130 3.2374 no 3_666
C51 H97 3.3966 no 1_655
C51 H98 3.4235 no 1_655
C53 H101 3.5085 no 1_655
C54 H101 3.3702 no 1_655
C54 H114 3.4921 no 1_545
C54 H138 3.2044 no 2_646
C55 H100 3.2369 no 1_655
C55 H108 3.5671 no 2_646
C55 H109 3.5173 no 2_646
C55 H114 3.1547 no 1_545
C56 H100 2.9871 no 1_655
C56 H108 3.2699 no 2_646
C56 H109 3.4696 no 2_646
C57 H100 3.3388 no 1_655
C58 H37 3.2816 no 1_565
C58 H111 3.5116 no .
C58 H112 3.4443 no .
C60 H25C 3.0928 no 1_565
C61 H10 3.2667 no 1_565
C61 H25C 3.3729 no 1_565
C62 H10 3.2250 no 1_565
C62 H25C 3.5753 no 1_565
C62 H117 3.3369 no .
C62 H118 3.4461 no .
C62 H131 3.5656 no 3_666
C63 H15 3.4847 no 3_566
C63 H16 3.2385 no 3_566
C63 H25C 3.5868 no 1_565
C63 H117 3.4164 no .
C63 H118 3.5995 no .
C63 H131 3.3448 no 3_666
C63 H132 3.3585 no 3_666
C64 H25C 3.3179 no 1_565
C64 H126 3.5680 no 1_455
C64 H132 3.2137 no 3_666
C65 H25C 3.0547 no 1_565
C65 H127 3.1932 no 1_455
C66 H25C 3.2743 no 1_565
C66 H127 3.4490 no 1_455
C67 H10 3.3436 no 1_565
C67 H25C 3.0728 no 1_565
C67 H37 3.5626 no 1_565
C67 H38 3.4199 no 1_565
C68 H25B 3.5104 no 1_565
C68 H25C 3.5295 no 1_565
C68 H38 3.5212 no 1_565
C68 H104 3.3928 no 1_565
C68 H140 3.5238 no 2_656
C69 H25B 3.5954 no 1_565
C69 H103 3.2846 no 1_565
C69 H104 3.5193 no 1_565
C69 H115 3.2486 no 1_455
C70 H115 3.3822 no 1_455
C70 H116 3.5325 no 1_455
C70 H127 3.5281 no 1_455
C71 H127 2.9608 no 1_455
C76 H90 2.9314 no 2_556
C77 H83 3.5083 no 2_546
C77 H84 2.9510 no 2_546
C77 H90 3.1137 no 2_556
C77 H106 3.1912 no .
C78 H83 3.3808 no 2_546
C78 H84 3.5587 no 2_546
C82 H89 3.2030 no 2_556
C82 H135 3.4399 no 2_656
C83 H89 3.1560 no 2_556
C83 H110 3.2347 no 1_455
C83 H135 3.1769 no 2_656
C84 H77 3.1476 no 2_556
C84 H90 3.3460 no 1_565
C84 H91 3.3938 no 1_565
C84 H110 3.1871 no 1_455
C84 H135 3.1771 no 2_656
C85 H91 3.2639 no 1_565
C85 H135 3.3981 no 2_656
C85 H140 3.3005 no 2_656
C88 H136 3.5881 no 1_455
C89 H76 3.4437 no 2_546
C89 H136 3.2479 no 1_455
C89 H139 3.5358 no 2_646
C89 H140 3.2736 no 2_646
C90 H76 3.0571 no 2_546
C90 H77 3.4745 no 2_546
C90 H84 3.4169 no 1_545
C90 H85 3.4754 no 1_545
C90 H107 3.0478 no 2_546
C90 H140 3.1636 no 2_646
C91 H84 3.4288 no 1_545
C91 H85 2.9608 no 1_545
C91 H107 3.1242 no 2_546
C91 H114 3.4147 no 1_445
C92 H69 3.2605 no 1_545
C92 H114 3.1915 no 1_445
C93 H56 3.5533 no 1_455
C94 H56 3.2924 no 1_455
C94 H108 3.5621 no 2_546
C94 H136 3.5926 no 1_455
C95 H56 3.1460 no 1_455
C95 H105 3.0817 no 1_455
C95 H108 3.4808 no 2_546
C95 H110 3.3472 no 1_455
C95 H137 3.4834 no 1_455
C96 H56 3.3269 no 1_455
C96 H57 3.2924 no 1_455
C96 H105 3.3214 no 1_455
C96 H110 3.5084 no 1_455
C96 H111 3.3477 no 1_455
C97 H56 3.5305 no 1_455
C97 H57 2.9696 no 1_455
C97 H111 3.5266 no 1_455
C97 H116 3.2583 no 1_455
C98 H50 3.4976 no 1_455
C98 H57 3.5577 no 1_455
C100 H51 3.3686 no 1_455
C100 H114 3.5320 no 1_445
C101 H51 3.3534 no 1_455
C101 H114 3.4401 no 1_445
C101 H115 3.1501 no 1_445
C102 H115 2.9305 no 1_445
C102 H120 3.4041 no 1_445
C103 H69 3.0126 no 1_545
C103 H115 3.3866 no 1_445
C103 H120 3.5869 no 1_445
C104 H68 3.4459 no 1_545
C104 H69 3.0483 no 1_545
C105 H95 3.2052 no 1_655
C105 H96 3.3218 no 1_655
C105 H112 3.4466 no .
C105 H113 3.3662 no 2_646
C105 H137 3.5338 no .
C106 H58C 3.2856 no .
C106 H77 3.3677 no .
C106 H112 3.3786 no .
C106 H113 3.5744 no 2_646
C107 H58C 3.1855 no .
C107 H91 3.4731 no 2_556
C107 H112 3.0635 no .
C108 H55 3.0476 no 2_656
C108 H56 3.0987 no 2_656
C108 H105 3.5927 no 2_656
C108 H112 2.8817 no .
C108 H137 3.4073 no 2_656
C109 H55 3.0530 no 2_656
C109 H56 3.3777 no 2_656
C109 H112 2.9070 no .
C110 H55 3.5419 no 2_656
C110 H95 3.2210 no 1_655
C110 H96 3.2579 no 1_655
C110 H112 3.2351 no .
C110 H137 3.5586 no .
C111 H36 2.7508 no 1_565
C111 H58C 3.4357 no .
C111 H96 2.8466 no 1_655
C111 H97 3.3769 no 1_655
C112 H36 3.2910 no 1_565
C112 H58B 3.4128 no .
C112 H58C 3.3469 no .
C112 H96 3.5486 no 1_655
C113 H54 3.5647 no 1_565
C113 H55 3.3861 no 1_565
C113 H91 3.5911 no 1_665
C114 H36 3.5639 no 1_565
C114 H54 3.4977 no 1_565
C114 H55 3.2868 no 1_565
C114 H91 3.2240 no 1_665
C114 H92 3.1823 no 1_665
C115 H35 3.3979 no 1_565
C115 H36 3.2771 no 1_565
C115 H69 3.2158 no 1_655
C115 H70 3.2042 no 1_655
C115 H92 3.5221 no 1_665
C116 H35 3.4276 no 1_565
C116 H36 2.8228 no 1_565
C116 H70 3.1206 no 1_655
C116 H96 3.1930 no 1_655
C116 H97 3.1361 no 1_655
C117 H48 3.2117 no .
C117 H62 3.2443 no .
C117 H124 3.0353 no 3_666
C117 H125 3.0910 no 3_666
C117 H131 3.5985 no 3_666
C118 H34 3.1223 no 1_565
C118 H62 3.1821 no .
C118 H124 3.1850 no 3_666
C119 H22 3.4065 no 1_665
C119 H34 3.1234 no 1_565
C119 H102 3.3238 no 1_665
C119 H124 3.4057 no 3_666
C120 H22 3.4895 no 1_665
C120 H102 2.9471 no 1_665
C120 H124 3.4546 no 3_666
C120 H129 3.2943 no .
C120 H134 3.2671 no .
C121 H102 3.4726 no 1_665
C121 H124 3.2894 no 3_666
C121 H129 3.2687 no .
C121 H134 3.2500 no .
C122 H48 3.4422 no .
C122 H49 3.1236 no .
C122 H124 3.0628 no 3_666
C122 H125 3.4889 no 3_666
C122 H130 3.5006 no 3_666
C123 H14 2.8475 no 1_655
C123 H49 3.3102 no .
C123 H50 3.5640 no .
C123 H122 3.1752 no .
C123 H129 3.2035 no 3_666
C123 H130 2.9525 no 3_666
C124 H14 2.9832 no 1_655
C124 H122 3.2718 no .
C124 H129 3.0813 no 3_666
C124 H130 3.4722 no 3_666
C125 H14 3.1376 no 1_655
C125 H15 3.2574 no 1_655
C125 H117 3.5644 no 3_666
C125 H121 3.4356 no .
C125 H122 3.4212 no .
C126 H14 3.0851 no 1_655
C126 H15 3.5482 no 1_655
C126 H25A 3.2232 no 1_665
C126 H64 3.5944 no 1_655
C126 H65 3.2793 no 1_655
C126 H121 2.9300 no .
C126 H122 3.4951 no .
C127 H14 2.9936 no 1_655
C127 H49 3.5373 no .
C127 H65 2.8381 no 1_655
C127 H71 3.4930 no 1_655
C127 H121 3.2073 no .
C127 H122 3.4026 no .
C128 H14 2.8304 no 1_655
C128 H49 2.8602 no .
C128 H50 3.3200 no .
C128 H65 3.5290 no 1_655
C128 H122 3.2745 no .
C129 H22 3.5899 no 3_566
C129 H30 2.9082 no 3_666
C129 H31 3.5199 no 3_666
C129 H121 3.5050 no .
C129 H123 3.2723 no 3_666
C129 H124 3.2749 no 3_666
C129 H125 3.1793 no .
C130 H30 3.3060 no 3_666
C130 H31 3.0497 no 3_666
C130 H117 3.3306 no 3_666
C130 H122 3.3551 no 3_666
C130 H123 3.1799 no 3_666
C130 H125 3.0872 no .
C131 H4 3.3179 no 3_666
C131 H30 3.5643 no 3_666
C131 H31 3.3230 no 3_666
C131 H117 3.0460 no 3_666
C131 H125 3.1755 no .
C132 H3 3.5035 no 3_666
C132 H16 3.5586 no 3_666
C132 H30 3.4838 no 3_666
C132 H125 3.3585 no .
C133 H16 3.3267 no 3_666
C133 H17 3.3269 no 3_666
C133 H25A 2.8917 no 1_665
C133 H30 3.0626 no 3_666
C133 H125 3.4681 no .
C133 H126 3.0429 no .
C134 H8 3.5922 no 1_665
C134 H25A 3.1461 no 1_665
C134 H30 2.7605 no 3_666
C134 H120 3.5573 no .
C134 H121 3.2073 no .
C134 H125 3.4016 no .
C134 H126 3.1481 no .
C135 H58A 3.0111 no 2_646
C135 H58B 3.4249 no 2_646
C135 H82 3.2025 no 1_655
C136 H58A 3.1048 no 2_646
C136 H58B 3.3792 no 2_646
C136 H82 3.1535 no 1_655
C136 H94 3.4959 no 1_655
C136 H95 3.5672 no 1_655
C136 H107 3.4742 no 2_646
C137 H58B 3.3535 no 2_646
C137 H82 3.4249 no 1_655
C137 H83 3.5243 no 1_655
C137 H95 3.1806 no 1_655
C138 H37 3.4563 no 2_656
C138 H54 3.4406 no 2_656
C138 H58B 3.4116 no 2_646
C138 H83 3.1182 no 1_655
C139 H37 3.1169 no 2_656
C139 H58B 3.4871 no 2_646
C139 H83 3.3515 no 1_655
C139 H89 3.5104 no 2_656
C140 H37 3.5560 no 2_656
C140 H58A 3.5093 no 2_646
C140 H58B 3.4660 no 2_646
C140 H89 3.4595 no 2_656
C140 H90 3.5403 no 2_656
H3 C132 3.5035 no 3_666
H3 H132 3.1668 no 3_666
H4 C131 3.3179 no 3_666
H4 H131 2.6371 no 3_666
H4 H132 3.3655 no 3_666
H8 C134 3.5922 no 1_445
H8 H133 3.3525 no 1_445
H8 H134 2.8236 no 1_445
H10 C61 3.2667 no 1_545
H10 C62 3.2250 no 1_545
H10 C67 3.3436 no 1_545
H10 H61 3.3707 no 1_545
H10 H62 3.2587 no 1_545
H10 H67 2.8296 no 1_545
H12 H128 3.4571 no 1_455
H14 C123 2.8475 no 1_455
H14 C124 2.9832 no 1_455
H14 C125 3.1376 no 1_455
H14 C126 3.0851 no 1_455
H14 C127 2.9936 no 1_455
H14 C128 2.8304 no 1_455
H14 H123 3.3418 no 1_455
H14 H124 3.5126 no 1_455
H14 H127 3.5630 no 1_455
H14 H128 3.2854 no 1_455
H15 C63 3.4847 no 3_566
H15 C125 3.2574 no 1_455
H15 C126 3.5482 no 1_455
H15 H63 2.5735 no 3_566
H15 H118 3.3156 no 3_566
H15 H125 3.2722 no 1_455
H16 C63 3.2385 no 3_566
H16 C132 3.5586 no 3_666
H16 C133 3.3267 no 3_666
H16 H25A 3.4413 no 3_556
H16 H28 2.9797 no 3_556
H16 H63 2.7689 no 3_566
H16 H132 3.0627 no 3_666
H16 H133 2.5656 no 3_666
H17 C17 3.2213 no 3_556
H17 C18 3.0139 no 3_556
H17 C133 3.3269 no 3_666
H17 H17 2.8526 no 3_556
H17 H18 2.4584 no 3_556
H17 H28 3.1383 no 3_556
H17 H29 3.0565 no 3_556
H17 H132 3.5119 no 3_666
H17 H133 2.7235 no 3_666
H18 C17 3.2365 no 3_556
H18 H17 2.4584 no 3_556
H18 H29 3.2950 no 3_556
H20 H50 3.1544 no 1_455
H20 H123 3.5253 no 1_455
H20 H128 3.2310 no 1_455
H21 C31 3.2401 no 1_455
H21 C50 3.3122 no 1_455
H21 H31 2.6122 no 1_455
H21 H50 2.6184 no 1_455
H21 H51 3.2235 no 1_455
H21 H120 3.4882 no 1_445
H21 H123 3.3678 no 1_455
H22 C23 3.4792 no 3_456
H22 C30 2.8603 no 1_455
H22 C31 2.9412 no 1_455
H22 C119 3.4065 no 1_445
H22 C120 3.4895 no 1_445
H22 C129 3.5899 no 3_566
H22 H23 2.5567 no 3_456
H22 H30 2.5066 no 1_455
H22 H31 2.6312 no 1_455
H22 H119 2.7350 no 1_445
H22 H120 2.9060 no 1_445
H22 H123 3.4956 no 1_455
H22 H129 3.3261 no 3_566
H23 C22 3.1121 no 3_456
H23 C23 3.0625 no 3_456
H23 C30 3.5899 no 3_556
H23 H22 2.5567 no 3_456
H23 H23 2.4517 no 3_456
H23 H30 2.9549 no 3_556
H23 H119 3.2153 no 3_566
H23 H129 3.4222 no 3_566
H24 C29 3.0877 no 3_556
H24 C30 3.3533 no 3_556
H24 H29 2.3925 no 3_556
H24 H30 2.9503 no 3_556
H25A C126 3.2232 no 1_445
H25A C133 2.8917 no 1_445
H25A C134 3.1461 no 1_445
H25A H16 3.4413 no 3_556
H25A H121 3.5500 no 1_445
H25A H126 2.3556 no 1_445
H25A H127 3.4019 no 1_445
H25A H133 2.2996 no 1_445
H25A H134 2.8265 no 1_445
H25B C68 3.5104 no 1_545
H25B C69 3.5954 no 1_545
H25B H121 3.2237 no 1_445
H25B H126 3.0874 no 1_445
H25B H127 3.0407 no 1_445
H25B H134 3.4893 no 1_445
H25C C60 3.0928 no 1_545
H25C C61 3.3729 no 1_545
H25C C62 3.5753 no 1_545
H25C C63 3.5868 no 1_545
H25C C64 3.3179 no 1_545
H25C C65 3.0547 no 1_545
H25C C66 3.2743 no 1_545
H25C C67 3.0728 no 1_545
H25C C68 3.5295 no 1_545
H25C H65 3.4012 no 1_545
H25C H67 3.1648 no 1_545
H25C H126 3.1119 no 1_445
H25C H127 3.1218 no 1_445
H28 C16 3.2118 no 3_556
H28 C17 3.3018 no 3_556
H28 H16 2.9797 no 3_556
H28 H17 3.1383 no 3_556
H28 H118 3.2716 no 1_545
H29 C13 3.4605 no 3_556
H29 C16 3.2032 no 3_556
H29 C17 2.8207 no 3_556
H29 C18 2.9770 no 3_556
H29 C24 3.3252 no 3_556
H29 H17 3.0565 no 3_556
H29 H18 3.2950 no 3_556
H29 H24 2.3925 no 3_556
H29 H118 3.5038 no 1_545
H29 H119 3.3149 no 1_545
H30 C22 3.4009 no 1_655
H30 C23 3.4789 no 3_556
H30 C24 3.4777 no 3_556
H30 C129 2.9082 no 3_666
H30 C130 3.3060 no 3_666
H30 C131 3.5643 no 3_666
H30 C132 3.4838 no 3_666
H30 C133 3.0626 no 3_666
H30 C134 2.7605 no 3_666
H30 H22 2.5066 no 1_655
H30 H23 2.9549 no 3_556
H30 H24 2.9503 no 3_556
H30 H119 3.1554 no 1_545
H30 H129 3.2992 no 3_666
H30 H133 3.5088 no 3_666
H30 H134 3.0541 no 3_666
H31 C21 3.1582 no 1_655
H31 C22 3.1602 no 1_655
H31 C129 3.5199 no 3_666
H31 C130 3.0497 no 3_666
H31 C131 3.3230 no 3_666
H31 H21 2.6122 no 1_655
H31 H22 2.6312 no 1_655
H31 H119 3.5967 no 1_545
H31 H130 3.0822 no 3_666
H31 H131 3.5221 no 3_666
H32 H101 3.2559 no 1_655
H34 C118 3.1223 no 1_545
H34 C119 3.1234 no 1_545
H34 H62 3.2829 no 1_545
H34 H101 3.2907 no 1_655
H34 H102 3.3206 no 1_655
H34 H118 2.9604 no 1_545
H34 H119 2.9481 no 1_545
H35 C48 3.4244 no 1_545
H35 C115 3.3979 no 1_545
H35 C116 3.4276 no 1_545
H35 H48 2.5576 no 1_545
H35 H62 3.1804 no 1_545
H35 H102 3.0474 no 1_655
H35 H115 3.3067 no 1_545
H35 H116 3.3699 no 1_545
H36 C111 2.7508 no 1_545
H36 C112 3.2910 no 1_545
H36 C114 3.5639 no 1_545
H36 C115 3.2771 no 1_545
H36 C116 2.8228 no 1_545
H36 H47 3.1120 no 1_545
H36 H48 3.3388 no 1_545
H36 H58B 3.0718 no 1_545
H36 H61 3.1619 no 1_545
H36 H111 2.9523 no 1_545
H36 H116 3.1540 no 1_545
H37 C42 3.5147 no 1_545
H37 C43 3.3644 no 1_545
H37 C58 3.2816 no 1_545
H37 C67 3.5626 no 1_545
H37 C138 3.4563 no 2_646
H37 C139 3.1169 no 2_646
H37 C140 3.5560 no 2_646
H37 H43 2.9919 no 1_545
H37 H58B 2.4278 no 1_545
H37 H61 3.2274 no 1_545
H37 H67 2.7755 no 1_545
H37 H138 3.5644 no 2_646
H37 H139 3.0531 no 2_646
H38 C67 3.4199 no 1_545
H38 C68 3.5212 no 1_545
H38 H67 2.7139 no 1_545
H38 H68 2.9170 no 1_545
H38 H139 3.1165 no 2_646
H41 H111 2.8098 no .
H43 H37 2.9919 no 1_565
H47 C36 3.5756 no 1_565
H47 H36 3.1120 no 1_565
H48 C35 3.1944 no 1_565
H48 C36 3.5832 no 1_565
H48 C117 3.2117 no .
H48 C122 3.4422 no .
H48 H35 2.5576 no 1_565
H48 H36 3.3388 no 1_565
H48 H116 3.1981 no .
H48 H117 2.9811 no .
H48 H122 3.4261 no .
H48 H131 3.4573 no 3_666
H49 C122 3.1236 no .
H49 C123 3.3102 no .
H49 C127 3.5373 no .
H49 C128 2.8602 no .
H49 H122 2.5335 no .
H49 H123 3.3514 no .
H49 H128 2.6049 no .
H49 H130 2.8447 no 3_666
H50 C20 3.3695 no 1_655
H50 C21 3.0815 no 1_655
H50 C98 3.4976 no 1_655
H50 C123 3.5640 no .
H50 C128 3.3200 no .
H50 H20 3.1544 no 1_655
H50 H21 2.6184 no 1_655
H50 H97 3.4551 no 1_655
H50 H98 2.6760 no 1_655
H50 H123 3.1000 no .
H50 H128 2.6306 no .
H50 H130 3.3201 no 3_666
H51 C100 3.3686 no 1_655
H51 C101 3.3534 no 1_655
H51 H21 3.2235 no 1_655
H51 H98 3.3482 no 1_655
H51 H100 3.0282 no 1_655
H51 H101 2.9969 no 1_655
H54 C113 3.5647 no 1_545
H54 C114 3.4977 no 1_545
H54 C138 3.4406 no 2_646
H54 H101 3.5547 no 1_655
H54 H113 3.4018 no 1_545
H54 H114 3.2499 no 1_545
H54 H138 2.6379 no 2_646
H55 C108 3.0476 no 2_646
H55 C109 3.0530 no 2_646
H55 C110 3.5419 no 2_646
H55 C113 3.3861 no 1_545
H55 C114 3.2868 no 1_545
H55 H100 3.5212 no 1_655
H55 H108 3.1260 no 2_646
H55 H109 3.2723 no 2_646
H55 H113 2.8821 no 1_545
H55 H114 2.6128 no 1_545
H55 H138 3.4602 no 2_646
H56 C93 3.5533 no 1_655
H56 C94 3.2924 no 1_655
H56 C95 3.1460 no 1_655
H56 C96 3.3269 no 1_655
H56 C97 3.5305 no 1_655
H56 C108 3.0987 no 2_646
H56 C109 3.3777 no 2_646
H56 H95 3.4554 no 1_655
H56 H100 3.1380 no 1_655
H56 H105 3.1620 no .
H56 H108 2.5114 no 2_646
H56 H109 3.1733 no 2_646
H57 C96 3.2924 no 1_655
H57 C97 2.9696 no 1_655
H57 C98 3.5577 no 1_655
H57 H96 3.4850 no 1_655
H57 H97 2.8884 no 1_655
H57 H111 3.0829 no .
H58A C135 3.0111 no 2_656
H58A C136 3.1048 no 2_656
H58A C140 3.5093 no 2_656
H58A H107 3.4305 no .
H58A H135 3.1530 no 2_656
H58A H136 3.2703 no 2_656
H58B C36 3.5287 no 1_565
H58B C37 3.2154 no 1_565
H58B C112 3.4128 no .
H58B C135 3.4249 no 2_656
H58B C136 3.3792 no 2_656
H58B C137 3.3535 no 2_656
H58B C138 3.4116 no 2_656
H58B C139 3.4871 no 2_656
H58B C140 3.4660 no 2_656
H58B H36 3.0718 no 1_565
H58B H37 2.4278 no 1_565
H58B H111 3.4493 no .
H58B H112 3.1557 no .
H58C C106 3.2856 no .
H58C C107 3.1855 no .
H58C C111 3.4357 no .
H58C C112 3.3469 no .
H58C H106 3.2120 no .
H58C H107 2.9723 no .
H58C H111 2.9578 no .
H58C H112 2.8320 no .
H59 H127 3.4046 no 1_455
H61 C35 3.3475 no 1_565
H61 C36 2.9214 no 1_565
H61 C37 2.9709 no 1_565
H61 C38 3.4431 no 1_565
H61 H10 3.3707 no 1_565
H61 H36 3.1619 no 1_565
H61 H37 3.2274 no 1_565
H62 C34 3.0892 no 1_565
H62 C35 3.0494 no 1_565
H62 C117 3.2443 no .
H62 C118 3.1821 no .
H62 H10 3.2587 no 1_565
H62 H34 3.2829 no 1_565
H62 H35 3.1804 no 1_565
H62 H117 2.8234 no .
H62 H118 2.7199 no .
H63 C15 3.2372 no 3_566
H63 C16 3.3149 no 3_566
H63 H15 2.5735 no 3_566
H63 H16 2.7689 no 3_566
H63 H117 2.9699 no .
H63 H118 3.0590 no .
H63 H131 3.3179 no 3_666
H63 H132 3.2287 no 3_666
H64 C126 3.5944 no 1_455
H64 H126 3.2409 no 1_455
H64 H132 2.9810 no 3_666
H65 C126 3.2793 no 1_455
H65 C127 2.8381 no 1_455
H65 C128 3.5290 no 1_455
H65 H25C 3.4012 no 1_565
H65 H126 3.2940 no 1_455
H65 H127 2.5875 no 1_455
H67 C10 3.4677 no 1_565
H67 C37 2.9290 no 1_565
H67 C38 2.9091 no 1_565
H67 H10 2.8296 no 1_565
H67 H25C 3.1648 no 1_565
H67 H37 2.7755 no 1_565
H67 H38 2.7139 no 1_565
H68 Cl2 3.0024 no 1_565
H68 C104 3.4459 no 1_565
H68 H38 2.9170 no 1_565
H68 H104 2.9069 no 1_565
H68 H140 3.2108 no 2_656
H69 C92 3.2605 no 1_565
H69 C103 3.0126 no 1_565
H69 C104 3.0483 no 1_565
H69 C115 3.2158 no 1_455
H69 H92 2.9183 no 1_565
H69 H103 3.0975 no 1_565
H69 H104 3.1863 no 1_565
H69 H115 2.5740 no 1_455
H70 C115 3.2042 no 1_455
H70 C116 3.1206 no 1_455
H70 H115 2.8285 no 1_455
H70 H116 2.6050 no 1_455
H71 C127 3.4930 no 1_455
H71 H127 2.7432 no 1_455
H71 H128 3.1881 no 1_455
H76 C89 3.4437 no 2_556
H76 C90 3.0571 no 2_556
H76 H89 3.0718 no 2_556
H76 H90 2.2844 no 2_556
H77 C84 3.1476 no 2_546
H77 C90 3.4745 no 2_556
H77 C106 3.3677 no .
H77 H83 3.4618 no 2_546
H77 H84 2.3044 no 2_546
H77 H90 2.6357 no 2_556
H77 H106 2.4831 no .
H77 H107 3.5148 no .
H77 H109 3.4224 no 2_646
H78 H83 3.2440 no 2_546
H78 H84 3.4938 no 2_546
H78 H109 3.3235 no 2_646
H78 H138 3.4410 no 2_646
H79 H139 3.4322 no 2_646
H82 C135 3.2025 no 1_455
H82 C136 3.1535 no 1_455
H82 C137 3.4249 no 1_455
H82 H89 2.8991 no 2_556
H82 H90 3.4718 no 2_556
H82 H135 3.4587 no 1_455
H82 H136 3.4433 no 1_455
H83 C77 3.5083 no 2_556
H83 C78 3.3808 no 2_556
H83 C137 3.5243 no 1_455
H83 C138 3.1182 no 1_455
H83 C139 3.3515 no 1_455
H83 H77 3.4618 no 2_556
H83 H78 3.2440 no 2_556
H83 H89 2.7827 no 2_556
H83 H110 3.2350 no 1_455
H83 H135 3.5418 no 2_656
H83 H138 3.2202 no 1_455
H83 H139 3.5005 no 1_455
H84 C77 2.9510 no 2_556
H84 C78 3.5587 no 2_556
H84 C90 3.4169 no 1_565
H84 C91 3.4288 no 1_565
H84 H77 2.3044 no 2_556
H84 H78 3.4938 no 2_556
H84 H90 2.8048 no 1_565
H84 H91 2.8711 no 1_565
H84 H109 3.3302 no 1_455
H84 H110 3.1682 no 1_455
H84 H135 3.5495 no 2_656
H85 C90 3.4754 no 1_565
H85 C91 2.9608 no 1_565
H85 H90 3.4493 no 1_565
H85 H91 2.5715 no 1_565
H85 H140 3.2224 no 2_656
H88 H139 3.5353 no 2_646
H89 C82 3.2030 no 2_546
H89 C83 3.1560 no 2_546
H89 C139 3.5104 no 2_646
H89 C140 3.4595 no 2_646
H89 H76 3.0718 no 2_546
H89 H82 2.8991 no 2_546
H89 H83 2.7827 no 2_546
H89 H135 3.2611 no 1_455
H89 H136 3.1570 no 1_455
H89 H139 3.4208 no 2_646
H89 H140 3.4875 no 2_646
H90 C76 2.9314 no 2_546
H90 C77 3.1137 no 2_546
H90 C84 3.3460 no 1_545
H90 C140 3.5403 no 2_646
H90 H76 2.2844 no 2_546
H90 H77 2.6357 no 2_546
H90 H82 3.4718 no 2_546
H90 H84 2.8048 no 1_545
H90 H85 3.4493 no 1_545
H90 H107 3.1009 no 2_546
H90 H135 3.5191 no 2_646
H90 H140 3.2394 no 2_646
H91 C84 3.3938 no 1_545
H91 C85 3.2639 no 1_545
H91 C107 3.4731 no 2_546
H91 C113 3.5911 no 1_445
H91 C114 3.2240 no 1_445
H91 H84 2.8711 no 1_545
H91 H85 2.5715 no 1_545
H91 H106 3.4451 no 2_546
H91 H107 3.1875 no 2_546
H91 H114 2.9389 no 1_445
H92 C114 3.1823 no 1_445
H92 C115 3.5221 no 1_445
H92 H69 2.9183 no 1_545
H92 H114 2.4664 no 1_445
H92 H115 3.2103 no 1_445
H94 C136 3.4959 no 1_455
H94 H108 3.3790 no 2_546
H94 H136 2.7882 no 1_455
H95 C105 3.2052 no 1_455
H95 C110 3.2210 no 1_455
H95 C136 3.5672 no 1_455
H95 C137 3.1806 no 1_455
H95 H56 3.4554 no 1_455
H95 H105 2.5682 no 1_455
H95 H108 3.1939 no 2_546
H95 H110 2.6325 no 1_455
H95 H136 3.3784 no 1_455
H95 H137 2.6122 no 1_455
H96 C105 3.3218 no 1_455
H96 C110 3.2579 no 1_455
H96 C111 2.8466 no 1_455
H96 C112 3.5486 no 1_455
H96 C116 3.1930 no 1_455
H96 H57 3.4850 no 1_455
H96 H105 3.0869 no 1_455
H96 H110 2.9607 no 1_455
H96 H111 2.7180 no 1_455
H96 H116 3.1998 no 1_455
H97 C49 3.3128 no 1_455
H97 C50 3.1689 no 1_455
H97 C51 3.3966 no 1_455
H97 C111 3.3769 no 1_455
H97 C116 3.1361 no 1_455
H97 H50 3.4551 no 1_455
H97 H57 2.8884 no 1_455
H97 H111 3.0511 no 1_455
H97 H116 2.4780 no 1_455
H98 C50 3.0402 no 1_455
H98 C51 3.4235 no 1_455
H98 H50 2.6760 no 1_455
H98 H51 3.3482 no 1_455
H100 C55 3.2369 no 1_455
H100 C56 2.9871 no 1_455
H100 C57 3.3388 no 1_455
H100 H51 3.0282 no 1_455
H100 H55 3.5212 no 1_455
H100 H56 3.1380 no 1_455
H100 H114 3.5853 no 1_445
H101 C34 3.4584 no 1_455
H101 C53 3.5085 no 1_455
H101 C54 3.3702 no 1_455
H101 H32 3.2559 no 1_455
H101 H34 3.2907 no 1_455
H101 H51 2.9969 no 1_455
H101 H54 3.5547 no 1_455
H101 H114 3.4236 no 1_445
H101 H115 3.3718 no 1_445
H102 C119 3.3238 no 1_445
H102 C120 2.9471 no 1_445
H102 C121 3.4726 no 1_445
H102 H34 3.3206 no 1_455
H102 H35 3.0474 no 1_455
H102 H115 3.0278 no 1_445
H102 H119 3.4884 no 1_445
H102 H120 2.8542 no 1_445
H103 C69 3.2846 no 1_545
H103 H69 3.0975 no 1_545
H103 H120 3.2387 no 1_445
H103 H121 3.4612 no 1_445
H104 C68 3.3928 no 1_545
H104 C69 3.5193 no 1_545
H104 H68 2.9069 no 1_545
H104 H69 3.1863 no 1_545
H105 C95 3.0817 no 1_655
H105 C96 3.3214 no 1_655
H105 C108 3.5927 no 2_646
H105 H56 3.1620 no .
H105 H95 2.5682 no 1_655
H105 H96 3.0869 no 1_655
H105 H108 2.9340 no 2_646
H105 H109 3.1731 no 2_646
H105 H113 3.4292 no 2_646
H105 H137 3.0305 no .
H106 C77 3.1912 no .
H106 H58C 3.2120 no .
H106 H77 2.4831 no .
H106 H91 3.4451 no 2_556
H106 H109 2.9823 no 2_646
H107 C90 3.0478 no 2_556
H107 C91 3.1242 no 2_556
H107 C136 3.4742 no 2_656
H107 H58A 3.4305 no .
H107 H58C 2.9723 no .
H107 H77 3.5148 no .
H107 H90 3.1009 no 2_556
H107 H91 3.1875 no 2_556
H107 H112 3.4783 no .
H107 H136 2.8577 no 2_656
H108 C55 3.5671 no 2_656
H108 C56 3.2699 no 2_656
H108 C94 3.5621 no 2_556
H108 C95 3.4808 no 2_556
H108 H55 3.1260 no 2_656
H108 H56 2.5114 no 2_656
H108 H94 3.3790 no 2_556
H108 H95 3.1939 no 2_556
H108 H105 2.9340 no 2_656
H108 H112 3.3395 no .
H108 H136 3.4785 no 2_656
H108 H137 2.8937 no 2_656
H109 C55 3.5173 no 2_656
H109 C56 3.4696 no 2_656
H109 H55 3.2723 no 2_656
H109 H56 3.1733 no 2_656
H109 H77 3.4224 no 2_656
H109 H78 3.3235 no 2_656
H109 H84 3.3302 no 1_655
H109 H105 3.1731 no 2_656
H109 H106 2.9823 no 2_656
H109 H112 3.2681 no .
H110 C83 3.2347 no 1_655
H110 C84 3.1871 no 1_655
H110 C95 3.3472 no 1_655
H110 C96 3.5084 no 1_655
H110 H83 3.2350 no 1_655
H110 H84 3.1682 no 1_655
H110 H95 2.6325 no 1_655
H110 H96 2.9607 no 1_655
H110 H137 3.1377 no .
H110 H138 3.4275 no .
H111 C41 3.3652 no .
H111 C58 3.5116 no .
H111 C96 3.3477 no 1_655
H111 C97 3.5266 no 1_655
H111 H36 2.9523 no 1_565
H111 H41 2.8098 no .
H111 H57 3.0829 no .
H111 H58B 3.4493 no .
H111 H58C 2.9578 no .
H111 H96 2.7180 no 1_655
H111 H97 3.0511 no 1_655
H112 C58 3.4443 no .
H112 C105 3.4466 no .
H112 C106 3.3786 no .
H112 C107 3.0635 no .
H112 C108 2.8817 no .
H112 C109 2.9070 no .
H112 C110 3.2351 no .
H112 H58B 3.1557 no .
H112 H58C 2.8320 no .
H112 H107 3.4783 no .
H112 H108 3.3395 no .
H112 H109 3.2681 no .
H112 H137 3.3459 no 2_656
H113 C105 3.3662 no 2_656
H113 C106 3.5744 no 2_656
H113 H54 3.4018 no 1_565
H113 H55 2.8821 no 1_565
H113 H105 3.4292 no 2_656
H113 H137 3.2381 no 2_656
H113 H138 3.1964 no 2_656
H114 C54 3.4921 no 1_565
H114 C55 3.1547 no 1_565
H114 C91 3.4147 no 1_665
H114 C92 3.1915 no 1_665
H114 C100 3.5320 no 1_665
H114 C101 3.4401 no 1_665
H114 H54 3.2499 no 1_565
H114 H55 2.6128 no 1_565
H114 H91 2.9389 no 1_665
H114 H92 2.4664 no 1_665
H114 H100 3.5853 no 1_665
H114 H101 3.4236 no 1_665
H115 C69 3.2486 no 1_655
H115 C70 3.3822 no 1_655
H115 C101 3.1501 no 1_665
H115 C102 2.9305 no 1_665
H115 C103 3.3866 no 1_665
H115 H35 3.3067 no 1_565
H115 H69 2.5740 no 1_655
H115 H70 2.8285 no 1_655
H115 H92 3.2103 no 1_665
H115 H101 3.3718 no 1_665
H115 H102 3.0278 no 1_665
H116 C48 3.2569 no .
H116 C49 3.5788 no .
H116 C70 3.5325 no 1_655
H116 C97 3.2583 no 1_655
H116 H35 3.3699 no 1_565
H116 H36 3.1540 no 1_565
H116 H48 3.1981 no .
H116 H70 2.6050 no 1_655
H116 H96 3.1998 no 1_655
H116 H97 2.4780 no 1_655
H117 C48 3.5061 no .
H117 C62 3.3369 no .
H117 C63 3.4164 no .
H117 C125 3.5644 no 3_666
H117 C130 3.3306 no 3_666
H117 C131 3.0460 no 3_666
H117 H48 2.9811 no .
H117 H62 2.8234 no .
H117 H63 2.9699 no .
H117 H124 3.4575 no 3_666
H117 H125 2.8037 no 3_666
H117 H130 3.2147 no 3_666
H117 H131 2.6923 no 3_666
H118 C15 3.5362 no 3_566
H118 C28 3.3317 no 1_565
H118 C29 3.4624 no 1_565
H118 C34 3.5481 no 1_565
H118 C62 3.4461 no .
H118 C63 3.5995 no .
H118 H15 3.3156 no 3_566
H118 H28 3.2716 no 1_565
H118 H29 3.5038 no 1_565
H118 H34 2.9604 no 1_565
H118 H62 2.7199 no .
H118 H63 3.0590 no .
H119 C22 3.4049 no 1_665
H119 C28 3.3913 no 1_565
H119 C29 2.9731 no 1_565
H119 C30 2.8577 no 1_565
H119 C31 3.1625 no 1_565
H119 C32 3.5752 no 1_565
H119 H22 2.7350 no 1_665
H119 H23 3.2153 no 3_566
H119 H29 3.3149 no 1_565
H119 H30 3.1554 no 1_565
H119 H31 3.5967 no 1_565
H119 H34 2.9481 no 1_565
H119 H102 3.4884 no 1_665
H120 C21 3.2717 no 1_665
H120 C22 2.9280 no 1_665
H120 C23 3.4201 no 1_665
H120 C102 3.4041 no 1_665
H120 C103 3.5869 no 1_665
H120 C134 3.5573 no .
H120 H21 3.4882 no 1_665
H120 H22 2.9060 no 1_665
H120 H102 2.8542 no 1_665
H120 H103 3.2387 no 1_665
H120 H129 3.3167 no .
H120 H134 2.7870 no .
H121 C125 3.4356 no .
H121 C126 2.9300 no .
H121 C127 3.2073 no .
H121 C129 3.5050 no .
H121 C134 3.2073 no .
H121 H25A 3.5500 no 1_665
H121 H25B 3.2237 no 1_665
H121 H103 3.4612 no 1_665
H121 H126 2.9452 no .
H121 H127 3.3513 no .
H121 H129 3.2743 no .
H121 H134 2.7501 no .
H122 C49 3.2541 no .
H122 C123 3.1752 no .
H122 C124 3.2718 no .
H122 C125 3.4212 no .
H122 C126 3.4951 no .
H122 C127 3.4026 no .
H122 C128 3.2745 no .
H122 C130 3.3551 no 3_666
H122 H48 3.4261 no .
H122 H49 2.5335 no .
H122 H123 3.5695 no .
H122 H124 3.4621 no 3_666
H122 H125 3.4731 no 3_666
H122 H130 2.7441 no 3_666
H123 C19 3.2253 no 1_655
H123 C20 3.0374 no 1_655
H123 C21 2.9306 no 1_655
H123 C22 3.0064 no 1_655
H123 C23 3.1508 no 1_655
H123 C24 3.2697 no 1_655
H123 C129 3.2723 no 3_666
H123 C130 3.1799 no 3_666
H123 H14 3.3418 no 1_655
H123 H20 3.5253 no 1_655
H123 H21 3.3678 no 1_655
H123 H22 3.4956 no 1_655
H123 H49 3.3514 no .
H123 H50 3.1000 no .
H123 H122 3.5695 no .
H123 H129 2.7069 no 3_666
H123 H130 2.5217 no 3_666
H124 C117 3.0353 no 3_666
H124 C118 3.1850 no 3_666
H124 C119 3.4057 no 3_666
H124 C120 3.4546 no 3_666
H124 C121 3.2894 no 3_666
H124 C122 3.0628 no 3_666
H124 C129 3.2749 no 3_666
H124 H14 3.5126 no 1_655
H124 H117 3.4575 no 3_666
H124 H122 3.4621 no 3_666
H124 H129 2.4777 no 3_666
H124 H130 3.4897 no 3_666
H125 C117 3.0910 no 3_666
H125 C122 3.4889 no 3_666
H125 C129 3.1793 no .
H125 C130 3.0872 no .
H125 C131 3.1755 no .
H125 C132 3.3585 no .
H125 C133 3.4681 no .
H125 C134 3.4016 no .
H125 H15 3.2722 no 1_655
H125 H117 2.8037 no 3_666
H125 H122 3.4731 no 3_666
H125 H130 3.5013 no .
H126 C25 3.0008 no 1_665
H126 C64 3.5680 no 1_655
H126 C133 3.0429 no .
H126 C134 3.1481 no .
H126 H25A 2.3556 no 1_665
H126 H25B 3.0874 no 1_665
H126 H25C 3.1119 no 1_665
H126 H64 3.2409 no 1_655
H126 H65 3.2940 no 1_655
H126 H121 2.9452 no .
H126 H133 3.0863 no .
H126 H134 3.2707 no .
H127 C25 3.3724 no 1_665
H127 C65 3.1932 no 1_655
H127 C66 3.4490 no 1_655
H127 C70 3.5281 no 1_655
H127 C71 2.9608 no 1_655
H127 H14 3.5630 no 1_655
H127 H25A 3.4019 no 1_665
H127 H25B 3.0407 no 1_665
H127 H25C 3.1218 no 1_665
H127 H59 3.4046 no 1_655
H127 H65 2.5875 no 1_655
H127 H71 2.7432 no 1_655
H127 H121 3.3513 no .
H128 Cl1 2.9611 no 1_655
H128 C20 3.3793 no 1_655
H128 C49 3.2147 no .
H128 C50 3.2328 no .
H128 H12 3.4571 no 1_655
H128 H14 3.2854 no 1_655
H128 H20 3.2310 no 1_655
H128 H49 2.6049 no .
H128 H50 2.6306 no .
H128 H71 3.1881 no 1_655
H129 C22 3.4837 no 3_566
H129 C23 3.5538 no 3_566
H129 C120 3.2943 no .
H129 C121 3.2687 no .
H129 C123 3.2035 no 3_666
H129 C124 3.0813 no 3_666
H129 H22 3.3261 no 3_566
H129 H23 3.4222 no 3_566
H129 H30 3.2992 no 3_666
H129 H120 3.3167 no .
H129 H121 3.2743 no .
H129 H123 2.7069 no 3_666
H129 H124 2.4777 no 3_666
H130 C49 2.9510 no 3_666
H130 C50 3.2374 no 3_666
H130 C122 3.5006 no 3_666
H130 C123 2.9525 no 3_666
H130 C124 3.4722 no 3_666
H130 H31 3.0822 no 3_666
H130 H49 2.8447 no 3_666
H130 H50 3.3201 no 3_666
H130 H117 3.2147 no 3_666
H130 H122 2.7441 no 3_666
H130 H123 2.5217 no 3_666
H130 H124 3.4897 no 3_666
H130 H125 3.5013 no .
H131 C4 3.4789 no 3_666
H131 C47 3.5629 no 3_666
H131 C48 3.2976 no 3_666
H131 C49 3.5547 no 3_666
H131 C62 3.5656 no 3_666
H131 C63 3.3448 no 3_666
H131 C117 3.5985 no 3_666
H131 H4 2.6371 no 3_666
H131 H31 3.5221 no 3_666
H131 H48 3.4573 no 3_666
H131 H63 3.3179 no 3_666
H131 H117 2.6923 no 3_666
H132 C15 3.4367 no 3_666
H132 C16 3.0018 no 3_666
H132 C17 3.2946 no 3_666
H132 C63 3.3585 no 3_666
H132 C64 3.2137 no 3_666
H132 H3 3.1668 no 3_666
H132 H4 3.3655 no 3_666
H132 H16 3.0627 no 3_666
H132 H17 3.5119 no 3_666
H132 H63 3.2287 no 3_666
H132 H64 2.9810 no 3_666
H133 C9 3.5863 no 1_665
H133 C16 3.0005 no 3_666
H133 C17 3.1015 no 3_666
H133 C25 3.2101 no 1_665
H133 H8 3.3525 no 1_665
H133 H16 2.5656 no 3_666
H133 H17 2.7235 no 3_666
H133 H25A 2.2996 no 1_665
H133 H30 3.5088 no 3_666
H133 H126 3.0863 no .
H134 C25 3.5244 no 1_665
H134 C120 3.2671 no .
H134 C121 3.2500 no .
H134 H8 2.8236 no 1_665
H134 H25A 2.8265 no 1_665
H134 H25B 3.4893 no 1_665
H134 H30 3.0541 no 3_666
H134 H120 2.7870 no .
H134 H121 2.7501 no .
H134 H126 3.2707 no .
H135 C82 3.4399 no 2_646
H135 C83 3.1769 no 2_646
H135 C84 3.1771 no 2_646
H135 C85 3.3981 no 2_646
H135 H58A 3.1530 no 2_646
H135 H82 3.4587 no 1_655
H135 H83 3.5418 no 2_646
H135 H84 3.5495 no 2_646
H135 H89 3.2611 no 1_655
H135 H90 3.5191 no 2_656
H136 C88 3.5881 no 1_655
H136 C89 3.2479 no 1_655
H136 C94 3.5926 no 1_655
H136 H58A 3.2703 no 2_646
H136 H82 3.4433 no 1_655
H136 H89 3.1570 no 1_655
H136 H94 2.7882 no 1_655
H136 H95 3.3784 no 1_655
H136 H107 2.8577 no 2_646
H136 H108 3.4785 no 2_646
H137 C95 3.4834 no 1_655
H137 C105 3.5338 no .
H137 C108 3.4073 no 2_646
H137 C110 3.5586 no .
H137 H95 2.6122 no 1_655
H137 H105 3.0305 no .
H137 H108 2.8937 no 2_646
H137 H110 3.1377 no .
H137 H112 3.3459 no 2_646
H137 H113 3.2381 no 2_646
H138 C54 3.2044 no 2_656
H138 H37 3.5644 no 2_656
H138 H54 2.6379 no 2_656
H138 H55 3.4602 no 2_656
H138 H78 3.4410 no 2_656
H138 H83 3.2202 no 1_655
H138 H110 3.4275 no .
H138 H113 3.1964 no 2_646
H139 Cl2 3.1389 no 2_656
H139 C37 3.5909 no 2_656
H139 C89 3.5358 no 2_656
H139 H37 3.0531 no 2_656
H139 H38 3.1165 no 2_656
H139 H79 3.4322 no 2_656
H139 H83 3.5005 no 1_655
H139 H88 3.5353 no 2_656
H139 H89 3.4208 no 2_656
H140 C68 3.5238 no 2_646
H140 C85 3.3005 no 2_646
H140 C89 3.2736 no 2_656
H140 C90 3.1636 no 2_656
H140 H68 3.2108 no 2_646
H140 H85 3.2224 no 2_646
H140 H89 3.4875 no 2_656
H140 H90 3.2394 no 2_656

loop_
_geom_torsion_atom_site_label_1
_geom_torsion_atom_site_label_2
_geom_torsion_atom_site_label_3
_geom_torsion_atom_site_label_4
_geom_torsion
_geom_torsion_publ_flag
Cl1 Ru1 P1 C87 -171.65(15) no
Cl1 Ru1 P1 C93 -50.56(14) no
Cl1 Ru1 P1 C99 69.94(13) no
Cl1 Ru1 C1 N2 -86.1(7) no
Cl1 Ru1 C1 N5 78.4(8) no
Cl1 Ru1 C72 C73 24.5(8) no
Cl1 Ru1 C72 C80 -162.5(8) no
Cl2 Ru1 P1 C87 28.60(14) no
Cl2 Ru1 P1 C93 149.69(14) no
Cl2 Ru1 P1 C99 -89.81(13) no
Cl2 Ru1 C1 N2 73.3(7) no
Cl2 Ru1 C1 N5 -122.2(8) no
Cl2 Ru1 C72 C73 -151.6(7) no
Cl2 Ru1 C72 C80 21.4(9) no
P1 Ru1 C72 C73 -62.7(7) no
P1 Ru1 C72 C80 110.3(9) no
C72 Ru1 P1 C87 -72.0(4) no
C72 Ru1 P1 C93 49.1(4) no
C72 Ru1 P1 C99 169.6(4) no
C1 Ru1 C72 C73 111.9(8) no
C1 Ru1 C72 C80 -75.1(9) no
C72 Ru1 C1 N2 174.9(7) no
C72 Ru1 C1 N5 -20.6(9) no
Ru1 P1 C87 C88 38.0(9) no
Ru1 P1 C87 C92 -144.1(6) no
Ru1 P1 C93 C94 -100.8(7) no
Ru1 P1 C93 C98 71.6(7) no
Ru1 P1 C99 C100 -146.7(6) no
Ru1 P1 C99 C104 38.9(7) no
C87 P1 C93 C94 28.0(8) no
C87 P1 C93 C98 -159.6(7) no
C93 P1 C87 C88 -90.1(8) no
C93 P1 C87 C92 87.9(8) no
C87 P1 C99 C100 86.5(8) no
C87 P1 C99 C104 -87.9(7) no
C99 P1 C87 C88 161.8(7) no
C99 P1 C87 C92 -20.3(9) no
C93 P1 C99 C100 -19.8(8) no
C93 P1 C99 C104 165.8(7) no
C99 P1 C93 C94 134.4(7) no
C99 P1 C93 C98 -53.1(8) no
C1 N2 C3 C4 1.3(10) no
C3 N2 C1 Ru1 167.1(7) no
C3 N2 C1 N5 -1.3(10) no
C1 N2 C6 C7 96.8(10) no
C1 N2 C6 C11 -86.0(11) no
C6 N2 C1 Ru1 -19.5(12) no
C6 N2 C1 N5 172.2(7) no
C3 N2 C6 C7 -90.3(10) no
C3 N2 C6 C11 86.9(10) no
C6 N2 C3 C4 -172.6(7) no
C1 N5 C4 C3 -0.1(10) no
C4 N5 C1 Ru1 -165.6(7) no
C4 N5 C1 N2 0.9(10) no
C1 N5 C39 C40 92.7(11) no
C1 N5 C39 C44 -94.9(10) no
C39 N5 C1 Ru1 26.9(14) no
C39 N5 C1 N2 -166.7(7) no
C4 N5 C39 C40 -73.2(11) no
C4 N5 C39 C44 99.2(10) no
C39 N5 C4 C3 167.4(7) no
N2 C3 C4 N5 -0.7(10) no
N2 C6 C7 C8 -176.5(7) no
N2 C6 C7 C12 10.8(13) no
N2 C6 C11 C10 175.8(7) no
N2 C6 C11 C26 -14.6(13) no
C7 C6 C11 C10 -7.0(14) no
C7 C6 C11 C26 162.6(8) no
C11 C6 C7 C8 6.4(13) no
C11 C6 C7 C12 -166.4(8) no
C6 C7 C8 C9 0.0(13) no
C6 C7 C12 C13 70.2(11) no
C6 C7 C12 C19 -164.2(8) no
C8 C7 C12 C13 -102.3(10) no
C8 C7 C12 C19 23.4(12) no
C12 C7 C8 C9 172.8(8) no
C7 C8 C9 C10 -5.8(15) no
C7 C8 C9 C25 176.5(8) no
C8 C9 C10 C11 5.3(15) no
C25 C9 C10 C11 -177.1(8) no
C9 C10 C11 C6 1.2(14) no
C9 C10 C11 C26 -168.5(8) no
C6 C11 C26 C27 -69.3(11) no
C6 C11 C26 C33 163.3(8) no
C10 C11 C26 C27 100.3(10) no
C10 C11 C26 C33 -27.1(13) no
C7 C12 C13 C14 -166.8(7) no
C7 C12 C13 C18 15.4(12) no
C7 C12 C19 C20 76.4(10) no
C7 C12 C19 C24 -103.3(9) no
C13 C12 C19 C20 -156.2(7) no
C13 C12 C19 C24 24.0(11) no
C19 C12 C13 C14 67.0(10) no
C19 C12 C13 C18 -110.8(9) no
C12 C13 C14 C15 -175.6(7) no
C12 C13 C18 C17 176.1(7) no
C14 C13 C18 C17 -1.7(13) no
C18 C13 C14 C15 2.3(13) no
C13 C14 C15 C16 -1.1(14) no
C14 C15 C16 C17 -0.7(14) no
C15 C16 C17 C18 1.3(13) no
C16 C17 C18 C13 -0.1(13) no
C12 C19 C20 C21 -179.2(7) no
C12 C19 C24 C23 179.5(7) no
C20 C19 C24 C23 -0.2(13) no
C24 C19 C20 C21 0.6(13) no
C19 C20 C21 C22 0.2(13) no
C20 C21 C22 C23 -1.4(14) no
C21 C22 C23 C24 1.8(15) no
C22 C23 C24 C19 -0.9(15) no
C11 C26 C27 C28 -34.5(11) no
C11 C26 C27 C32 142.6(7) no
C11 C26 C33 C34 129.9(9) no
C11 C26 C33 C38 -54.3(12) no
C27 C26 C33 C34 4.1(12) no
C27 C26 C33 C38 180.0(7) no
C33 C26 C27 C28 95.3(10) no
C33 C26 C27 C32 -87.6(10) no
C26 C27 C28 C29 175.1(8) no
C26 C27 C32 C31 -175.3(7) no
C28 C27 C32 C31 2.0(13) no
C32 C27 C28 C29 -2.0(14) no
C27 C28 C29 C30 0.5(15) no
C28 C29 C30 C31 1.2(15) no
C29 C30 C31 C32 -1.2(15) no
C30 C31 C32 C27 -0.4(14) no
C26 C33 C34 C35 177.3(8) no
C26 C33 C38 C37 -175.3(8) no
C34 C33 C38 C37 0.7(14) no
C38 C33 C34 C35 1.2(14) no
C33 C34 C35 C36 -3.1(15) no
C34 C35 C36 C37 3.0(15) no
C35 C36 C37 C38 -1.1(15) no
C36 C37 C38 C33 -0.7(15) no
N5 C39 C40 C41 -176.3(7) no
N5 C39 C40 C45 12.7(13) no
N5 C39 C44 C43 174.7(7) no
N5 C39 C44 C59 -10.2(13) no
C40 C39 C44 C43 -13.3(13) no
C40 C39 C44 C59 161.8(8) no
C44 C39 C40 C41 11.7(13) no
C44 C39 C40 C45 -159.3(8) no
C39 C40 C41 C42 -3.3(14) no
C39 C40 C45 C46 92.2(10) no
C39 C40 C45 C52 -139.5(9) no
C41 C40 C45 C46 -78.6(10) no
C41 C40 C45 C52 49.7(11) no
C45 C40 C41 C42 168.1(8) no
C40 C41 C42 C43 -3.0(15) no
C40 C41 C42 C58 178.9(9) no
C41 C42 C43 C44 1.3(16) no
C58 C42 C43 C44 179.4(9) no
C42 C43 C44 C39 6.4(15) no
C42 C43 C44 C59 -168.4(9) no
C39 C44 C59 C60 -67.6(10) no
C39 C44 C59 C66 168.0(8) no
C43 C44 C59 C60 107.0(10) no
C43 C44 C59 C66 -17.4(13) no
C40 C45 C46 C47 -6.2(11) no
C40 C45 C46 C51 172.9(7) no
C40 C45 C52 C53 101.6(10) no
C40 C45 C52 C57 -82.3(11) no
C46 C45 C52 C53 -131.1(9) no
C46 C45 C52 C57 45.0(12) no
C52 C45 C46 C47 -137.4(8) no
C52 C45 C46 C51 41.7(11) no
C45 C46 C47 C48 -179.9(8) no
C45 C46 C51 C50 -179.6(7) no
C47 C46 C51 C50 -0.4(13) no
C51 C46 C47 C48 1.0(13) no
C46 C47 C48 C49 -1.4(15) no
C47 C48 C49 C50 1.1(14) no
C48 C49 C50 C51 -0.5(14) no
C49 C50 C51 C46 0.2(14) no
C45 C52 C53 C54 176.7(9) no
C45 C52 C57 C56 -178.1(8) no
C53 C52 C57 C56 -1.9(15) no
C57 C52 C53 C54 0.4(15) no
C52 C53 C54 C55 0.8(17) no
C53 C54 C55 C56 -0.5(17) no
C54 C55 C56 C57 -1.0(17) no
C55 C56 C57 C52 2.2(16) no
C44 C59 C60 C61 -43.1(12) no
C44 C59 C60 C65 137.4(8) no
C44 C59 C66 C67 68.2(12) no
C44 C59 C66 C71 -115.8(9) no
C60 C59 C66 C67 -54.9(12) no
C60 C59 C66 C71 121.1(9) no
C66 C59 C60 C61 83.5(11) no
C66 C59 C60 C65 -96.0(10) no
C59 C60 C61 C62 -177.8(8) no
C59 C60 C65 C64 179.4(8) no
C61 C60 C65 C64 -0.1(14) no
C65 C60 C61 C62 1.7(15) no
C60 C61 C62 C63 -3.1(15) no
C61 C62 C63 C64 2.8(15) no
C62 C63 C64 C65 -1.2(16) no
C63 C64 C65 C60 -0.1(15) no
C59 C66 C67 C68 179.9(8) no
C59 C66 C71 C70 -178.9(8) no
C67 C66 C71 C70 -2.6(14) no
C71 C66 C67 C68 3.8(14) no
C66 C67 C68 C69 -2.0(15) no
C67 C68 C69 C70 -1.1(16) no
C68 C69 C70 C71 2.3(15) no
C69 C70 C71 C66 -0.3(15) no
Ru1 C72 C73 C74 170.6(7) no
Ru1 C72 C80 C75 -171.0(7) no
Ru1 C72 C80 C79 9.1(19) no
C73 C72 C80 C75 3.2(11) no
C73 C72 C80 C79 -176.7(11) no
C80 C72 C73 C74 -4.1(12) no
C72 C73 C74 C75 3.3(14) no
C72 C73 C74 C81 -176.3(9) no
C73 C74 C75 C76 178.3(12) no
C73 C74 C75 C80 -1.0(14) no
C73 C74 C81 C82 136.5(13) no
C73 C74 C81 C86 -36.0(18) no
C75 C74 C81 C82 -43.0(18) no
C75 C74 C81 C86 144.5(11) no
C81 C74 C75 C76 -2(2) no
C81 C74 C75 C80 178.5(10) no
C74 C75 C76 C77 -179.0(12) no
C74 C75 C80 C72 -1.7(13) no
C74 C75 C80 C79 178.2(11) no
C76 C75 C80 C72 178.9(10) no
C76 C75 C80 C79 -1.2(18) no
C80 C75 C76 C77 0.3(18) no
C75 C76 C77 C78 0(2) no
C76 C77 C78 C79 -0(2) no
C77 C78 C79 C80 -0.6(19) no
C78 C79 C80 C72 -178.8(11) no
C78 C79 C80 C75 1.3(19) no
C74 C81 C82 C83 -174.7(11) no
C74 C81 C86 C85 174.6(11) no
C82 C81 C86 C85 2(2) no
C86 C81 C82 C83 -3(2) no
C81 C82 C83 C84 2(2) no
C82 C83 C84 C85 -0(3) no
C83 C84 C85 C86 -0(3) no
C84 C85 C86 C81 -1(3) no
P1 C87 C88 C89 174.2(7) no
P1 C87 C92 C91 -175.5(7) no
C88 C87 C92 C91 2.5(15) no
C92 C87 C88 C89 -3.8(15) no
C87 C88 C89 C90 4.9(16) no
C88 C89 C90 C91 -4.9(17) no
C89 C90 C91 C92 3.7(18) no
C90 C91 C92 C87 -2.5(17) no
P1 C93 C94 C95 172.6(7) no
P1 C93 C98 C97 -171.3(6) no
C94 C93 C98 C97 1.3(14) no
C98 C93 C94 C95 -0.0(15) no
C93 C94 C95 C96 -3.7(17) no
C94 C95 C96 C97 6.2(17) no
C95 C96 C97 C98 -4.9(17) no
C96 C97 C98 C93 1.1(15) no
P1 C99 C100 C101 -173.5(6) no
P1 C99 C104 C103 172.6(6) no
C100 C99 C104 C103 -1.8(14) no
C104 C99 C100 C101 0.7(14) no
C99 C100 C101 C102 -0.3(14) no
C100 C101 C102 C103 0.9(15) no
C101 C102 C103 C104 -2.0(16) no
C102 C103 C104 C99 2.4(14) no
C106 C105 C110 C109 3(4) no
C110 C105 C106 C107 -2(5) no
C105 C106 C107 C108 -5(6) no
C106 C107 C108 C109 11(5) no
C107 C108 C109 C110 -10(4) no
C108 C109 C110 C105 3(3) no
C112 C111 C116 C115 -8(2) no
C116 C111 C112 C113 10(3) no
C111 C112 C113 C114 -7(3) no
C112 C113 C114 C115 1(3) no
C113 C114 C115 C116 2(3) no
C114 C115 C116 C111 2(2) no
C118 C117 C122 C121 3.1(16) no
C122 C117 C118 C119 -2.9(16) no
C117 C118 C119 C120 1.3(17) no
C118 C119 C120 C121 0.1(17) no
C119 C120 C121 C122 0.2(17) no
C120 C121 C122 C117 -1.9(17) no
C124 C123 C128 C127 2.9(16) no
C128 C123 C124 C125 -2.2(16) no
C123 C124 C125 C126 2.5(15) no
C124 C125 C126 C127 -3.7(15) no
C125 C126 C127 C128 4.4(16) no
C126 C127 C128 C123 -3.9(15) no
C130 C129 C134 C133 -2.1(15) no
C134 C129 C130 C131 1.9(15) no
C129 C130 C131 C132 0.1(15) no
C130 C131 C132 C133 -1.8(16) no
C131 C132 C133 C134 1.6(17) no
C132 C133 C134 C129 0.3(16) no
C136 C135 C140 C139 -8(5) no
C140 C135 C136 C137 4(4) no
C135 C136 C137 C138 0(3) no
C136 C137 C138 C139 1(3) no
C137 C138 C139 C140 -6(4) no
C138 C139 C140 C135 9(5) no
